data_7109100
loop_
_publ_author_name
'Harapriya Rath'
'Grigore A. Timco'
'Valdis Corradini'
'Alberto Ghirri'
'Umberto del Pennino'
'Antonio Fernandez'
'Robin G. Pritchard'
'Christopher A. Muryn'
'Marco Affronte'
'Richard E. P. Winpenny'

_publ_section_title
;
 Studies of hybrid organic-inorganic [2] and [3]rotaxanes bound to Au
 surfaces
;
_journal_name_full Chem.Commun.
_journal_page_first 3404
_journal_paper_doi 10.1039/c3cc38699f
_journal_volume 49
_journal_year 2013
_chemical_formula_sum 'C119 H197 Cr7 Cu F8 N2 Ni O36 S'
_chemical_formula_weight 2902.10
_chemical_name_systematic
;
?
;
_space_group_crystal_system monoclinic
_space_group_IT_number 15
_space_group_name_Hall '-C 2yc'
_space_group_name_H-M_alt 'C 1 2/c 1'
_symmetry_space_group_name_Hall '-C 2yc'
_symmetry_space_group_name_H-M 'C 1 2/c 1'
_atom_sites_solution_hydrogens geom
_atom_sites_solution_primary direct
_atom_sites_solution_secondary difmap
_audit_creation_method SHELXL-97
_cell_angle_alpha 90.00
_cell_angle_beta 113.078(7)
_cell_angle_gamma 90.00
_cell_formula_units_Z 8
_cell_length_a 64.167(6)
_cell_length_b 17.1756(9)
_cell_length_c 31.0638(19)
_cell_measurement_reflns_used 1130
_cell_measurement_temperature 100(2)
_cell_measurement_theta_max 74.8598
_cell_measurement_theta_min 2.5372
_cell_volume 31496(4)
_computing_cell_refinement
;
CrysAlisPro, Agilent Technologies,
Version 1.171.36.20 (release 27-06-2012 CrysAlis171 .NET)
(compiled Jul 11 2012,15:38:31)
;
_computing_data_collection
;
CrysAlisPro, Agilent Technologies,
Version 1.171.36.20 (release 27-06-2012 CrysAlis171 .NET)
(compiled Jul 11 2012,15:38:31)
;
_computing_data_reduction
;
CrysAlisPro, Agilent Technologies,
Version 1.171.36.20 (release 27-06-2012 CrysAlis171 .NET)
(compiled Jul 11 2012,15:38:31)
;
_computing_molecular_graphics 'SHELXL-97 (Sheldrick, 1997)'
_computing_publication_material 'SHELXL-97 (Sheldrick, 1997)'
_computing_structure_refinement 'SHELXL-97 (Sheldrick, 1997)'
_computing_structure_solution 'SHELXS-97 (Sheldrick, 1990)'
_diffrn_ambient_temperature 100(2)
_diffrn_detector_area_resol_mean 8.3367
_diffrn_measured_fraction_theta_full 0.986
_diffrn_measured_fraction_theta_max 0.986
_diffrn_measurement_device_type CCD
_diffrn_measurement_method 'OMEGA AND PHI SCANS'
_diffrn_radiation_source 'MICRO FOCUS MONTEL OpTICS'
_diffrn_radiation_type CuK\a
_diffrn_radiation_wavelength 1.54178
_diffrn_reflns_av_R_equivalents 0.1213
_diffrn_reflns_av_sigmaI/netI 0.1184
_diffrn_reflns_limit_h_max 64
_diffrn_reflns_limit_h_min -64
_diffrn_reflns_limit_k_max 17
_diffrn_reflns_limit_k_min -17
_diffrn_reflns_limit_l_max 27
_diffrn_reflns_limit_l_min -30
_diffrn_reflns_number 53274
_diffrn_reflns_theta_full 50.43
_diffrn_reflns_theta_max 50.43
_diffrn_reflns_theta_min 2.68
_exptl_absorpt_coefficient_mu 4.836
_exptl_absorpt_correction_T_max 0.6434
_exptl_absorpt_correction_T_min 0.4447
_exptl_absorpt_correction_type multi-scan
_exptl_absorpt_process_details
;
CrysAlisPro, Agilent Technologies,
Version 1.171.36.20 (release 27-06-2012 CrysAlis171 .NET)
(compiled Jul 11 2012,15:38:31)
Empirical absorption correction using spherical harmonics,
implemented in SCALE3 ABSPACK scaling algorithm.
;
_exptl_crystal_colour GREEN
_exptl_crystal_density_diffrn 1.224
_exptl_crystal_density_method 'not measured'
_exptl_crystal_description BLOCK
_exptl_crystal_F_000 12208
_exptl_crystal_size_max 0.20
_exptl_crystal_size_mid 0.10
_exptl_crystal_size_min 0.10
_refine_diff_density_max 1.127
_refine_diff_density_min -0.636
_refine_diff_density_rms 0.125
_refine_ls_extinction_coef 0.000027(7)
_refine_ls_extinction_expression Fc^*^=kFc[1+0.001xFc^2^\l^3^/sin(2\q)]^-1/4^
_refine_ls_extinction_method SHELXL
_refine_ls_goodness_of_fit_ref 1.388
_refine_ls_hydrogen_treatment constr
_refine_ls_matrix_type full
_refine_ls_number_parameters 1536
_refine_ls_number_reflns 16265
_refine_ls_number_restraints 1631
_refine_ls_restrained_S_all 1.345
_refine_ls_R_factor_all 0.2084
_refine_ls_R_factor_gt 0.1467
_refine_ls_shift/su_max 0.003
_refine_ls_shift/su_mean 0.000
_refine_ls_structure_factor_coef Fsqd
_refine_ls_weighting_details 'calc w=1/[\s^2^(Fo^2^)+(0.2000P)^2^+0.0000P] where P=(Fo^2^+2Fc^2^)/3'
_refine_ls_weighting_scheme calc
_refine_ls_wR_factor_gt 0.4026
_refine_ls_wR_factor_ref 0.4390
_reflns_number_gt 8640
_reflns_number_total 16265
_reflns_threshold_expression >2sigma(I)
_cod_data_source_file c3cc38699f.txt
_cod_data_source_block z:\users\chrismuryn\documents\xrepw119\work\test
_cod_database_code 7109100

loop_
_symmetry_equiv_pos_as_xyz
'x, y, z'
'-x, y, -z+1/2'
'x+1/2, y+1/2, z'
'-x+1/2, y+1/2, -z+1/2'
'-x, -y, -z'
'x, -y, z-1/2'
'-x+1/2, -y+1/2, -z'
'x+1/2, -y+1/2, z-1/2'

loop_
_atom_site_label
_atom_site_type_symbol
_atom_site_fract_x
_atom_site_fract_y
_atom_site_fract_z
_atom_site_U_iso_or_equiv
_atom_site_adp_type
_atom_site_occupancy
_atom_site_symmetry_multiplicity
_atom_site_calc_flag
_atom_site_refinement_flags
Cr1 Cr 0.36822(5) 0.41555(17) 0.90141(9) 0.0819(9) Uani 0.88 1 d P
Cr2 Cr 0.39944(5) 0.49879(18) 0.84645(9) 0.0839(9) Uani 0.88 1 d P
Cr3 Cr 0.41438(5) 0.43417(17) 0.75853(9) 0.0855(9) Uani 0.88 1 d P
Cr4 Cr 0.41094(5) 0.25759(16) 0.70744(9) 0.0844(9) Uani 0.88 1 d P
Cr5 Cr 0.38287(6) 0.08795(18) 0.70043(10) 0.1002(11) Uani 0.88 1 d P
Cr6 Cr 0.33950(6) 0.0317(2) 0.72977(10) 0.1050(11) Uani 0.88 1 d P
Cr7 Cr 0.31959(7) 0.1033(2) 0.80782(12) 0.1183(13) Uani 0.88 1 d P
Cr8 Cr 0.33223(6) 0.2626(2) 0.87961(11) 0.1117(12) Uani 0.88 1 d P
Ni1 Ni 0.36822(5) 0.41555(17) 0.90141(9) 0.0819(9) Uani 0.13 1 d P
Ni2 Ni 0.39944(5) 0.49879(18) 0.84645(9) 0.0839(9) Uani 0.13 1 d P
Ni3 Ni 0.41438(5) 0.43417(17) 0.75853(9) 0.0855(9) Uani 0.13 1 d P
Ni4 Ni 0.41094(5) 0.25759(16) 0.70744(9) 0.0844(9) Uani 0.13 1 d P
Ni5 Ni 0.38287(6) 0.08795(18) 0.70043(10) 0.1002(11) Uani 0.13 1 d P
Ni6 Ni 0.33950(6) 0.0317(2) 0.72977(10) 0.1050(11) Uani 0.13 1 d P
Ni7 Ni 0.31959(7) 0.1033(2) 0.80782(12) 0.1183(13) Uani 0.13 1 d P
Ni8 Ni 0.33223(6) 0.2626(2) 0.87961(11) 0.1117(12) Uani 0.13 1 d P
Cu1 Cu 0.48274(5) 0.03889(16) 0.97171(8) 0.0979(9) Uani 1 1 d .
F1 F 0.37484(13) 0.4348(5) 0.8451(3) 0.075(2) Uani 1 1 d .
F2 F 0.40771(14) 0.4175(5) 0.8134(2) 0.074(2) Uani 1 1 d .
F3 F 0.39847(14) 0.3394(4) 0.7326(2) 0.070(2) Uani 1 1 d .
F4 F 0.39735(16) 0.1797(5) 0.7328(2) 0.083(3) Uani 1 1 d .
F5 F 0.35669(16) 0.1111(6) 0.7145(3) 0.092(3) Uani 1 1 d .
F6 F 0.34354(15) 0.0865(5) 0.7857(3) 0.089(3) Uani 1 1 d .
F7 F 0.32888(16) 0.2086(6) 0.8205(3) 0.093(3) Uani 1 1 d .
F8 F 0.36049(15) 0.3096(5) 0.8803(3) 0.082(2) Uani 1 1 d .
O1 O 0.3772(2) 0.5217(7) 0.9243(4) 0.095(4) Uani 1 1 d .
O2 O 0.3906(2) 0.5833(8) 0.8767(4) 0.109(4) Uani 1 1 d .
O3 O 0.4003(2) 0.3824(8) 0.9361(4) 0.097(4) Uani 1 1 d .
O4 O 0.41953(19) 0.4554(7) 0.9060(4) 0.095(4) Uani 1 1 d .
O5 O 0.3804(2) 0.5459(7) 0.7871(5) 0.107(4) Uani 1 1 d .
O6 O 0.3862(2) 0.4957(8) 0.7282(4) 0.104(4) Uani 1 1 d .
O7 O 0.4250(2) 0.5629(8) 0.8473(4) 0.113(5) Uani 1 1 d .
O8 O 0.4309(2) 0.5294(7) 0.7843(4) 0.100(4) Uani 1 1 d .
O9 O 0.4200(3) 0.4528(8) 0.7008(4) 0.120(5) Uani 1 1 d .
O10 O 0.4249(2) 0.3312(7) 0.6803(4) 0.090(3) Uani 1 1 d .
O11 O 0.4423(2) 0.3784(9) 0.7873(4) 0.102(4) Uani 1 1 d .
O12 O 0.4385(2) 0.2555(8) 0.7643(4) 0.104(4) Uani 1 1 d .
O13 O 0.3834(2) 0.2627(7) 0.6483(4) 0.100(4) Uani 1 1 d .
O14 O 0.3686(3) 0.1454(8) 0.6409(4) 0.125(5) Uani 1 1 d .
O15 O 0.4243(3) 0.1794(7) 0.6825(5) 0.122(6) Uani 1 1 d .
O16 O 0.4102(3) 0.0644(9) 0.6878(5) 0.127(5) Uani 1 1 d .
O17 O 0.3695(3) -0.0089(8) 0.6667(5) 0.117(5) Uani 1 1 d .
O18 O 0.3358(3) -0.0234(10) 0.6730(5) 0.138(6) Uani 1 1 d .
O19 O 0.3964(2) 0.0257(8) 0.7587(5) 0.114(4) Uani 1 1 d .
O20 O 0.3674(3) -0.0274(8) 0.7653(4) 0.103(4) Uani 1 1 d .
O21 O 0.3128(3) 0.0846(12) 0.6943(5) 0.142(7) Uani 1 1 d .
O22 O 0.2980(2) 0.1321(11) 0.7440(5) 0.140(6) Uani 1 1 d .
O23 O 0.3225(3) -0.0509(8) 0.7433(6) 0.123(5) Uani 1 1 d .
O24 O 0.3107(3) -0.0067(10) 0.7953(5) 0.149(7) Uani 1 1 d .
O25 O 0.2937(3) 0.1215(14) 0.8248(7) 0.165(8) Uani 1 1 d .
O26 O 0.3030(3) 0.2150(13) 0.8768(7) 0.180(8) Uani 1 1 d .
O27 O 0.3403(3) 0.0700(8) 0.8712(5) 0.137(5) Uani 1 1 d .
O28 O 0.3510(3) 0.1743(9) 0.9166(5) 0.127(5) Uani 1 1 d .
O29 O 0.3147(2) 0.3563(11) 0.8439(5) 0.119(5) Uani 1 1 d .
O30 O 0.3377(2) 0.4544(8) 0.8673(5) 0.106(4) Uani 1 1 d .
O31 O 0.3348(3) 0.3132(8) 0.9390(5) 0.121(5) Uani 1 1 d .
O32 O 0.3632(3) 0.3983(8) 0.9585(4) 0.107(4) Uani 1 1 d .
O33 O 0.4660(2) -0.0533(7) 0.9769(4) 0.103(4) Uani 1 1 d .
O34 O 0.4954(2) -0.1175(8) 1.0277(5) 0.121(5) Uani 1 1 d .
O35 O 0.4819(3) 0.0788(9) 1.0303(5) 0.133(5) Uani 1 1 d .
O36 O 0.4880(3) -0.0116(9) 0.9224(4) 0.113(5) Uani 1 1 d .
C1 C 0.3821(3) 0.5833(9) 0.9073(5) 0.092(5) Uani 1 1 d D
C2 C 0.3796(2) 0.6622(9) 0.9296(4) 0.096(6) Uani 1 1 d D
C3 C 0.3960(3) 0.6614(11) 0.9801(4) 0.124(7) Uani 1 1 d D
H3A H 0.4115 0.6596 0.9816 0.186 Uiso 1 1 calc R
H3B H 0.3931 0.6155 0.9957 0.186 Uiso 1 1 calc R
H3C H 0.3939 0.7086 0.9957 0.186 Uiso 1 1 calc R
C4 C 0.3846(3) 0.7276(8) 0.9028(5) 0.117(7) Uani 1 1 d D
H4A H 0.3825 0.7776 0.9158 0.176 Uiso 1 1 calc R
H4B H 0.3743 0.7244 0.8698 0.176 Uiso 1 1 calc R
H4C H 0.4003 0.7233 0.9055 0.176 Uiso 1 1 calc R
C5 C 0.3554(2) 0.6679(10) 0.9262(6) 0.106(6) Uani 1 1 d D
H5A H 0.3544 0.7085 0.9475 0.160 Uiso 1 1 calc R
H5B H 0.3509 0.6178 0.9350 0.160 Uiso 1 1 calc R
H5C H 0.3453 0.6809 0.8940 0.160 Uiso 1 1 calc R
C6 C 0.4178(3) 0.4095(12) 0.9377(5) 0.087(5) Uani 1 1 d .
C7 C 0.4398(3) 0.3991(14) 0.9797(6) 0.140(9) Uani 1 1 d D
C8 C 0.4349(5) 0.341(2) 1.0116(9) 0.37(4) Uani 1 1 d D
H8A H 0.4353 0.3680 1.0397 0.548 Uiso 1 1 calc R
H8B H 0.4464 0.3001 1.0204 0.548 Uiso 1 1 calc R
H8C H 0.4199 0.3182 0.9950 0.548 Uiso 1 1 calc R
C9 C 0.4574(4) 0.366(2) 0.9641(9) 0.36(4) Uani 1 1 d D
H9A H 0.4638 0.3186 0.9819 0.533 Uiso 1 1 calc R
H9B H 0.4695 0.4045 0.9697 0.533 Uiso 1 1 calc R
H9C H 0.4504 0.3539 0.9307 0.533 Uiso 1 1 calc R
C10 C 0.4463(6) 0.4761(15) 1.0039(10) 0.25(2) Uani 1 1 d D
H10A H 0.4466 0.5156 0.9814 0.377 Uiso 1 1 calc R
H10B H 0.4613 0.4720 1.0292 0.377 Uiso 1 1 calc R
H10C H 0.4352 0.4910 1.0169 0.377 Uiso 1 1 calc R
C11 C 0.3769(4) 0.5396(14) 0.7444(6) 0.109(7) Uani 1 1 d .
C12 C 0.3594(6) 0.5889(18) 0.7106(9) 0.227(13) Uani 1 1 d DU
C13 C 0.3559(6) 0.5801(15) 0.6601(9) 0.226(13) Uani 1 1 d DU
H13A H 0.3433 0.5442 0.6447 0.340 Uiso 1 1 calc R
H13B H 0.3697 0.5593 0.6581 0.340 Uiso 1 1 calc R
H13C H 0.3524 0.6310 0.6446 0.340 Uiso 1 1 calc R
C15 C 0.3690(6) 0.6690(17) 0.7267(9) 0.256(14) Uani 1 1 d DU
H15A H 0.3791 0.6671 0.7598 0.384 Uiso 1 1 calc R
H15B H 0.3566 0.7055 0.7223 0.384 Uiso 1 1 calc R
H15C H 0.3775 0.6865 0.7082 0.384 Uiso 1 1 calc R
C16 C 0.4352(3) 0.5660(9) 0.8214(7) 0.094(5) Uani 1 1 d D
C17 C 0.4548(3) 0.6244(9) 0.8340(6) 0.127(8) Uani 1 1 d D
C18 C 0.4442(4) 0.7044(9) 0.8267(11) 0.23(2) Uani 1 1 d D
H18A H 0.4376 0.7136 0.8499 0.350 Uiso 1 1 calc R
H18B H 0.4322 0.7077 0.7952 0.350 Uiso 1 1 calc R
H18C H 0.4558 0.7438 0.8302 0.350 Uiso 1 1 calc R
C19 C 0.4707(3) 0.6114(12) 0.8845(6) 0.137(8) Uani 1 1 d D
H19A H 0.4833 0.6485 0.8929 0.205 Uiso 1 1 calc R
H19B H 0.4767 0.5581 0.8882 0.205 Uiso 1 1 calc R
H19C H 0.4625 0.6191 0.9049 0.205 Uiso 1 1 calc R
C20 C 0.4684(4) 0.6121(15) 0.8037(9) 0.197(15) Uani 1 1 d D
H20A H 0.4608 0.6387 0.7736 0.296 Uiso 1 1 calc R
H20B H 0.4694 0.5563 0.7982 0.296 Uiso 1 1 calc R
H20C H 0.4836 0.6336 0.8197 0.296 Uiso 1 1 calc R
C21 C 0.4265(3) 0.3996(11) 0.6774(5) 0.082(5) Uani 1 1 d .
C22 C 0.4338(3) 0.4418(10) 0.6415(6) 0.111(7) Uani 1 1 d D
C23 C 0.4384(3) 0.3780(10) 0.6126(6) 0.120(7) Uani 1 1 d D
H23A H 0.4466 0.3352 0.6332 0.180 Uiso 1 1 calc R
H23B H 0.4476 0.3989 0.5965 0.180 Uiso 1 1 calc R
H23C H 0.4240 0.3587 0.5894 0.180 Uiso 1 1 calc R
C24 C 0.4148(4) 0.4922(14) 0.6101(8) 0.196(15) Uani 1 1 d D
H24A H 0.4185 0.5116 0.5842 0.293 Uiso 1 1 calc R
H24B H 0.4127 0.5363 0.6280 0.293 Uiso 1 1 calc R
H24C H 0.4008 0.4616 0.5976 0.293 Uiso 1 1 calc R
C25 C 0.4550(4) 0.4890(13) 0.6672(7) 0.152(10) Uani 1 1 d D
H25A H 0.4602 0.5128 0.6446 0.228 Uiso 1 1 calc R
H25B H 0.4668 0.4549 0.6883 0.228 Uiso 1 1 calc R
H25C H 0.4516 0.5299 0.6855 0.228 Uiso 1 1 calc R
C26 C 0.4490(3) 0.3085(15) 0.7881(6) 0.094(6) Uani 1 1 d .
C27 C 0.4743(5) 0.2949(14) 0.8180(10) 0.180(12) Uani 1 1 d D
C28 C 0.4871(7) 0.336(2) 0.7934(18) 0.43(5) Uani 1 1 d D
H28A H 0.4993 0.3024 0.7928 0.646 Uiso 1 1 calc R
H28B H 0.4936 0.3844 0.8101 0.646 Uiso 1 1 calc R
H28C H 0.4768 0.3484 0.7613 0.646 Uiso 1 1 calc R
C29 C 0.4792(7) 0.328(2) 0.8656(11) 0.51(7) Uani 1 1 d D
H29A H 0.4716 0.3787 0.8624 0.759 Uiso 1 1 calc R
H29B H 0.4956 0.3349 0.8822 0.759 Uiso 1 1 calc R
H29C H 0.4736 0.2926 0.8832 0.759 Uiso 1 1 calc R
C30 C 0.4798(4) 0.2090(13) 0.8212(9) 0.166(11) Uani 1 1 d D
H30A H 0.4934 0.1990 0.8494 0.249 Uiso 1 1 calc R
H30B H 0.4824 0.1929 0.7935 0.249 Uiso 1 1 calc R
H30C H 0.4671 0.1793 0.8228 0.249 Uiso 1 1 calc R
C31 C 0.3702(4) 0.2096(11) 0.6264(6) 0.095(6) Uani 1 1 d .
C32 C 0.3546(3) 0.2274(9) 0.5756(5) 0.131(10) Uani 1 1 d D
C33 C 0.3632(5) 0.1798(13) 0.5451(6) 0.206(15) Uani 1 1 d D
H33A H 0.3595 0.1248 0.5468 0.310 Uiso 1 1 calc R
H33B H 0.3797 0.1858 0.5560 0.310 Uiso 1 1 calc R
H33C H 0.3560 0.1978 0.5126 0.310 Uiso 1 1 calc R
C34 C 0.3309(4) 0.2054(16) 0.5690(8) 0.189(14) Uani 1 1 d D
H34A H 0.3238 0.2489 0.5786 0.283 Uiso 1 1 calc R
H34B H 0.3313 0.1597 0.5882 0.283 Uiso 1 1 calc R
H34C H 0.3221 0.1933 0.5360 0.283 Uiso 1 1 calc R
C35 C 0.3552(4) 0.3123(9) 0.5637(6) 0.136(9) Uani 1 1 d D
H35A H 0.3466 0.3199 0.5300 0.204 Uiso 1 1 calc R
H35B H 0.3709 0.3287 0.5720 0.204 Uiso 1 1 calc R
H35C H 0.3484 0.3435 0.5811 0.204 Uiso 1 1 calc R
C36 C 0.4232(4) 0.112(2) 0.6789(7) 0.125(9) Uani 1 1 d .
C37 C 0.4371(4) 0.0669(10) 0.6589(7) 0.162(12) Uani 1 1 d D
C38 C 0.4526(5) 0.1212(14) 0.6475(12) 0.28(3) Uani 1 1 d D
H38A H 0.4519 0.1731 0.6598 0.419 Uiso 1 1 calc R
H38B H 0.4479 0.1241 0.6135 0.419 Uiso 1 1 calc R
H38C H 0.4682 0.1016 0.6617 0.419 Uiso 1 1 calc R
C39 C 0.4515(4) 0.0090(16) 0.6954(8) 0.187(14) Uani 1 1 d D
H39A H 0.4649 0.0354 0.7179 0.280 Uiso 1 1 calc R
H39B H 0.4563 -0.0331 0.6800 0.280 Uiso 1 1 calc R
H39C H 0.4426 -0.0129 0.7119 0.280 Uiso 1 1 calc R
C40 C 0.4230(4) 0.0238(17) 0.6137(8) 0.196(14) Uani 1 1 d D
H40A H 0.4153 0.0617 0.5889 0.293 Uiso 1 1 calc R
H40B H 0.4117 -0.0089 0.6190 0.293 Uiso 1 1 calc R
H40C H 0.4329 -0.0090 0.6041 0.293 Uiso 1 1 calc R
C41 C 0.3500(6) -0.0336(16) 0.6535(8) 0.124(8) Uani 1 1 d .
C42 C 0.3424(4) -0.0999(11) 0.6154(6) 0.139(9) Uani 1 1 d D
C43 C 0.3297(6) -0.1660(14) 0.6265(9) 0.25(2) Uani 1 1 d D
H43A H 0.3397 -0.1926 0.6549 0.371 Uiso 1 1 calc R
H43B H 0.3246 -0.2030 0.6003 0.371 Uiso 1 1 calc R
H43C H 0.3165 -0.1452 0.6313 0.371 Uiso 1 1 calc R
C44 C 0.3274(5) -0.0589(14) 0.5713(7) 0.211(15) Uani 1 1 d D
H44A H 0.3228 -0.0955 0.5451 0.317 Uiso 1 1 calc R
H44B H 0.3357 -0.0154 0.5651 0.317 Uiso 1 1 calc R
H44C H 0.3139 -0.0390 0.5751 0.317 Uiso 1 1 calc R
C45 C 0.3633(5) -0.131(2) 0.6101(14) 0.35(4) Uani 1 1 d D
H45A H 0.3760 -0.0954 0.6254 0.521 Uiso 1 1 calc R
H45B H 0.3604 -0.1350 0.5767 0.521 Uiso 1 1 calc R
H45C H 0.3670 -0.1825 0.6246 0.521 Uiso 1 1 calc R
C46 C 0.3874(5) -0.0237(12) 0.7753(6) 0.097(6) Uani 1 1 d .
C47 C 0.4024(3) -0.0786(13) 0.8102(7) 0.144(10) Uani 1 1 d D
C48 C 0.4268(3) -0.0728(12) 0.8160(8) 0.135(8) Uani 1 1 d D
H48A H 0.4274 -0.0565 0.7863 0.202 Uiso 1 1 calc R
H48B H 0.4341 -0.1237 0.8251 0.202 Uiso 1 1 calc R
H48C H 0.4346 -0.0345 0.8403 0.202 Uiso 1 1 calc R
C49 C 0.4011(5) -0.059(2) 0.8566(8) 0.27(2) Uani 1 1 d D
H49A H 0.4108 -0.0141 0.8705 0.402 Uiso 1 1 calc R
H49B H 0.4064 -0.1039 0.8777 0.402 Uiso 1 1 calc R
H49C H 0.3854 -0.0471 0.8517 0.402 Uiso 1 1 calc R
C50 C 0.3926(4) -0.1591(13) 0.7940(11) 0.23(2) Uani 1 1 d D
H50A H 0.3760 -0.1565 0.7811 0.344 Uiso 1 1 calc R
H50B H 0.3979 -0.1951 0.8205 0.344 Uiso 1 1 calc R
H50C H 0.3976 -0.1776 0.7698 0.344 Uiso 1 1 calc R
C51 C 0.2985(5) 0.1134(17) 0.7035(9) 0.134(9) Uani 1 1 d .
C52 C 0.2758(3) 0.1464(14) 0.6625(7) 0.140(9) Uani 1 1 d D
C53 C 0.2635(4) 0.0696(15) 0.6471(12) 0.30(2) Uani 1 1 d D
H53A H 0.2629 0.0426 0.6744 0.443 Uiso 1 1 calc R
H53B H 0.2717 0.0372 0.6329 0.443 Uiso 1 1 calc R
H53C H 0.2481 0.0792 0.6243 0.443 Uiso 1 1 calc R
C54 C 0.2614(4) 0.1982(18) 0.6795(8) 0.197(15) Uani 1 1 d D
H54A H 0.2517 0.2315 0.6538 0.296 Uiso 1 1 calc R
H54B H 0.2713 0.2307 0.7054 0.296 Uiso 1 1 calc R
H54C H 0.2518 0.1657 0.6903 0.296 Uiso 1 1 calc R
C55 C 0.2816(4) 0.184(2) 0.6247(7) 0.23(2) Uani 1 1 d D
H55A H 0.2848 0.2397 0.6319 0.349 Uiso 1 1 calc R
H55B H 0.2688 0.1790 0.5944 0.349 Uiso 1 1 calc R
H55C H 0.2950 0.1589 0.6231 0.349 Uiso 1 1 calc R
C56 C 0.3126(4) -0.0585(14) 0.7713(9) 0.116(7) Uani 1 1 d .
C57 C 0.3044(5) -0.1359(15) 0.7760(8) 0.171(12) Uani 1 1 d D
C58 C 0.2983(8) -0.1756(18) 0.7295(10) 0.38(4) Uani 1 1 d D
H58A H 0.3121 -0.1830 0.7234 0.567 Uiso 1 1 calc R
H58B H 0.2876 -0.1434 0.7048 0.567 Uiso 1 1 calc R
H58C H 0.2915 -0.2264 0.7301 0.567 Uiso 1 1 calc R
C59 C 0.3226(5) -0.1795(17) 0.8148(12) 0.28(2) Uani 1 1 d D
H59A H 0.3156 -0.2190 0.8277 0.413 Uiso 1 1 calc R
H59B H 0.3313 -0.1430 0.8396 0.413 Uiso 1 1 calc R
H59C H 0.3328 -0.2049 0.8024 0.413 Uiso 1 1 calc R
C60 C 0.2835(5) -0.1315(19) 0.7869(13) 0.25(2) Uani 1 1 d D
H60A H 0.2702 -0.1219 0.7580 0.381 Uiso 1 1 calc R
H60B H 0.2851 -0.0890 0.8090 0.381 Uiso 1 1 calc R
H60C H 0.2815 -0.1808 0.8007 0.381 Uiso 1 1 calc R
C61 C 0.2914(7) 0.151(2) 0.8540(11) 0.202(19) Uani 1 1 d .
C62 C 0.2687(4) 0.160(2) 0.8633(9) 0.192(16) Uani 1 1 d D
C63 C 0.2751(5) 0.122(2) 0.9107(10) 0.234(19) Uani 1 1 d D
H63A H 0.2864 0.1547 0.9345 0.350 Uiso 1 1 calc R
H63B H 0.2815 0.0706 0.9104 0.350 Uiso 1 1 calc R
H63C H 0.2616 0.1173 0.9179 0.350 Uiso 1 1 calc R
C64 C 0.2578(7) 0.237(2) 0.8645(19) 0.52(7) Uani 1 1 d D
H64A H 0.2436 0.2421 0.8369 0.777 Uiso 1 1 calc R
H64B H 0.2680 0.2797 0.8644 0.777 Uiso 1 1 calc R
H64C H 0.2547 0.2408 0.8929 0.777 Uiso 1 1 calc R
C65 C 0.2528(6) 0.110(3) 0.8245(13) 0.36(4) Uani 1 1 d D
H65A H 0.2600 0.0966 0.8029 0.543 Uiso 1 1 calc R
H65B H 0.2388 0.1394 0.8076 0.543 Uiso 1 1 calc R
H65C H 0.2493 0.0628 0.8377 0.543 Uiso 1 1 calc R
C66 C 0.3508(5) 0.1052(19) 0.9103(8) 0.153(12) Uani 1 1 d .
C67 C 0.3602(5) 0.0484(17) 0.9505(7) 0.27(3) Uani 1 1 d D
C68 C 0.3409(6) 0.023(3) 0.9642(11) 0.39(4) Uani 1 1 d D
H68A H 0.3448 -0.0264 0.9809 0.592 Uiso 1 1 calc R
H68B H 0.3270 0.0172 0.9360 0.592 Uiso 1 1 calc R
H68C H 0.3385 0.0629 0.9845 0.592 Uiso 1 1 calc R
C69 C 0.3703(6) -0.023(2) 0.9373(10) 0.26(2) Uani 1 1 d D
H69A H 0.3868 -0.0176 0.9498 0.386 Uiso 1 1 calc R
H69B H 0.3644 -0.0271 0.9031 0.386 Uiso 1 1 calc R
H69C H 0.3662 -0.0693 0.9504 0.386 Uiso 1 1 calc R
C70 C 0.3780(8) 0.092(2) 0.9901(11) 0.46(5) Uani 1 1 d D
H70A H 0.3910 0.1034 0.9819 0.684 Uiso 1 1 calc R
H70B H 0.3830 0.0602 1.0186 0.684 Uiso 1 1 calc R
H70C H 0.3716 0.1411 0.9957 0.684 Uiso 1 1 calc R
C71 C 0.3182(5) 0.4261(17) 0.8456(6) 0.116(8) Uani 1 1 d .
C72 C 0.2989(3) 0.4818(15) 0.8246(8) 0.22(2) Uani 1 1 d D
C73 C 0.3042(5) 0.5379(17) 0.7926(11) 0.26(3) Uani 1 1 d D
H73A H 0.2919 0.5755 0.7796 0.387 Uiso 1 1 calc R
H73B H 0.3060 0.5088 0.7671 0.387 Uiso 1 1 calc R
H73C H 0.3183 0.5656 0.8105 0.387 Uiso 1 1 calc R
C74 C 0.2769(3) 0.4404(14) 0.7963(9) 0.209(16) Uani 1 1 d D
H74A H 0.2794 0.4035 0.7748 0.313 Uiso 1 1 calc R
H74B H 0.2655 0.4787 0.7783 0.313 Uiso 1 1 calc R
H74C H 0.2715 0.4122 0.8174 0.313 Uiso 1 1 calc R
C75 C 0.2971(4) 0.526(2) 0.8654(9) 0.28(3) Uani 1 1 d D
H75A H 0.3123 0.5411 0.8872 0.421 Uiso 1 1 calc R
H75B H 0.2902 0.4920 0.8816 0.421 Uiso 1 1 calc R
H75C H 0.2878 0.5722 0.8538 0.421 Uiso 1 1 calc R
C76 C 0.3495(4) 0.3613(14) 0.9665(6) 0.096(6) Uani 1 1 d .
C77 C 0.3481(3) 0.3702(9) 1.0149(5) 0.096(6) Uani 1 1 d D
C78 C 0.3294(4) 0.3218(15) 1.0194(8) 0.192(14) Uani 1 1 d D
H78A H 0.3281 0.3340 1.0491 0.287 Uiso 1 1 calc R
H78B H 0.3329 0.2664 1.0187 0.287 Uiso 1 1 calc R
H78C H 0.3150 0.3337 0.9934 0.287 Uiso 1 1 calc R
C79 C 0.3705(3) 0.3410(14) 1.0504(6) 0.162(11) Uani 1 1 d D
H79A H 0.3829 0.3696 1.0467 0.243 Uiso 1 1 calc R
H79B H 0.3720 0.2853 1.0454 0.243 Uiso 1 1 calc R
H79C H 0.3710 0.3492 1.0821 0.243 Uiso 1 1 calc R
C80 C 0.3453(5) 0.4553(9) 1.0230(9) 0.187(14) Uani 1 1 d D
H80A H 0.3455 0.4626 1.0545 0.281 Uiso 1 1 calc R
H80B H 0.3308 0.4740 0.9997 0.281 Uiso 1 1 calc R
H80C H 0.3577 0.4849 1.0201 0.281 Uiso 1 1 calc R
N1 N 0.4524(3) 0.1021(9) 0.9289(5) 0.106(5) Uani 1 1 d .
N2 N 0.3652(3) 0.2971(16) 0.7929(7) 0.173(9) Uani 1 1 d .
H2A H 0.3562 0.2862 0.8091 0.208 Uiso 1 1 calc R
H2B H 0.3662 0.3505 0.7923 0.208 Uiso 1 1 calc R
S1 S 0.2789(3) 0.4540(17) 0.6118(5) 0.511(19) Uani 1 1 d D
C81 C 0.4745(4) -0.1087(10) 1.0027(6) 0.082(5) Uani 1 1 d .
C82 C 0.4575(4) -0.1770(12) 1.0013(6) 0.109(6) Uani 1 1 d .
C83 C 0.4349(4) -0.1416(14) 0.9997(9) 0.143(9) Uani 1 1 d .
H83A H 0.4254 -0.1832 1.0038 0.215 Uiso 1 1 calc R
H83B H 0.4270 -0.1162 0.9694 0.215 Uiso 1 1 calc R
H83C H 0.4381 -0.1033 1.0248 0.215 Uiso 1 1 calc R
C84 C 0.4525(4) -0.2183(16) 0.9576(7) 0.162(10) Uani 1 1 d .
H84A H 0.4476 -0.1811 0.9316 0.243 Uiso 1 1 calc R
H84B H 0.4404 -0.2563 0.9530 0.243 Uiso 1 1 calc R
H84C H 0.4661 -0.2455 0.9586 0.243 Uiso 1 1 calc R
C85 C 0.4663(4) -0.2162(19) 1.0452(7) 0.187(14) Uani 1 1 d .
H85A H 0.4802 -0.2442 1.0485 0.281 Uiso 1 1 calc R
H85B H 0.4550 -0.2533 1.0469 0.281 Uiso 1 1 calc R
H85C H 0.4698 -0.1781 1.0706 0.281 Uiso 1 1 calc R
C86 C 0.4966(4) 0.0573(14) 1.0701(7) 0.103(6) Uani 1 1 d .
C87 C 0.4920(4) 0.1063(14) 1.1109(7) 0.117(7) Uani 1 1 d .
C88 C 0.5046(4) 0.0582(16) 1.1576(6) 0.157(11) Uani 1 1 d .
H88A H 0.4980 0.0711 1.1803 0.235 Uiso 1 1 calc R
H88B H 0.5207 0.0714 1.1707 0.235 Uiso 1 1 calc R
H88C H 0.5027 0.0024 1.1506 0.235 Uiso 1 1 calc R
C89 C 0.5041(6) 0.1825(16) 1.1144(10) 0.211(17) Uani 1 1 d .
H89A H 0.4934 0.2216 1.0951 0.317 Uiso 1 1 calc R
H89B H 0.5163 0.1758 1.1032 0.317 Uiso 1 1 calc R
H89C H 0.5105 0.1998 1.1470 0.317 Uiso 1 1 calc R
C90 C 0.4681(4) 0.1115(13) 1.1036(7) 0.122(7) Uani 1 1 d .
H90A H 0.4603 0.1473 1.0777 0.184 Uiso 1 1 calc R
H90B H 0.4669 0.1308 1.1322 0.184 Uiso 1 1 calc R
H90C H 0.4611 0.0598 1.0960 0.184 Uiso 1 1 calc R
C91 C 0.4375(5) 0.1365(16) 0.9441(7) 0.143(10) Uani 1 1 d .
H91 H 0.4416 0.1401 0.9769 0.172 Uiso 1 1 calc R
C92 C 0.4170(5) 0.1661(18) 0.9159(7) 0.186(15) Uani 1 1 d .
H92 H 0.4060 0.1805 0.9279 0.224 Uiso 1 1 calc R
C93 C 0.4132(7) 0.174(3) 0.8717(8) 0.29(3) Uani 1 1 d .
C94 C 0.4287(7) 0.146(3) 0.8540(9) 0.26(2) Uani 1 1 d .
H94 H 0.4260 0.1523 0.8218 0.317 Uiso 1 1 calc R
C95 C 0.4479(5) 0.1086(13) 0.8833(7) 0.133(8) Uani 1 1 d .
H95 H 0.4581 0.0872 0.8711 0.160 Uiso 1 1 calc R
C96 C 0.3839(3) 0.1904(15) 0.8305(8) 0.134(9) Uani 1 1 d .
H96A H 0.3793 0.1605 0.8009 0.161 Uiso 1 1 calc R
H96B H 0.3725 0.1873 0.8444 0.161 Uiso 1 1 calc R
C97 C 0.3920(7) 0.2657(12) 0.8285(10) 0.200(18) Uani 1 1 d .
H97A H 0.4029 0.2678 0.8132 0.240 Uiso 1 1 calc R
H97B H 0.3982 0.2922 0.8592 0.240 Uiso 1 1 calc R
C98 C 0.3541(4) 0.277(2) 0.7523(8) 0.190(16) Uani 1 1 d .
H98A H 0.3472 0.2263 0.7535 0.228 Uiso 1 1 calc R
H98B H 0.3650 0.2685 0.7373 0.228 Uiso 1 1 calc R
C99 C 0.3350(3) 0.3292(10) 0.7186(4) 0.122(8) Uani 1 1 d G
C100 C 0.3153(4) 0.3475(12) 0.7251(7) 0.195(15) Uani 1 1 d G
H100 H 0.3138 0.3330 0.7533 0.234 Uiso 1 1 calc R
C101 C 0.2978(3) 0.3871(14) 0.6904(9) 0.24(2) Uani 1 1 d G
H101 H 0.2844 0.3996 0.6949 0.292 Uiso 1 1 calc R
C102 C 0.3000(3) 0.4085(12) 0.6493(8) 0.26(2) Uani 1 1 d GD
C103 C 0.3197(4) 0.3902(13) 0.6428(4) 0.237(19) Uani 1 1 d G
H103 H 0.3212 0.4047 0.6146 0.284 Uiso 1 1 calc R
C104 C 0.3372(3) 0.3506(12) 0.6774(5) 0.167(12) Uani 1 1 d G
H104 H 0.3506 0.3381 0.6730 0.201 Uiso 1 1 calc R
C155 C 0.3399(6) 0.606(3) 0.7202(11) 0.29(3) Uani 1 1 d .
H15D H 0.3332 0.5569 0.7252 0.432 Uiso 1 1 calc R
H15E H 0.3288 0.6338 0.6937 0.432 Uiso 1 1 calc R
H15F H 0.3443 0.6380 0.7484 0.432 Uiso 1 1 calc R
C108 C 0.2876(16) 0.504(5) 0.587(3) 0.65(9) Uiso 1 1 d D
H10D H 0.2970 0.5445 0.6079 0.982 Uiso 1 1 calc R
H10E H 0.2750 0.5291 0.5611 0.982 Uiso 1 1 calc R
H10F H 0.2968 0.4743 0.5739 0.982 Uiso 1 1 calc R
C200 C 0.4373(8) 0.725(2) 0.6411(13) 0.62(3) Uani 1 1 d GDU
C201 C 0.4599(9) 0.705(2) 0.665(2) 0.62(3) Uani 1 1 d GDU
H201 H 0.4672 0.6718 0.6510 0.745 Uiso 1 1 calc R
C202 C 0.4717(7) 0.733(3) 0.710(2) 0.62(3) Uani 1 1 d GU
H202 H 0.4872 0.7187 0.7269 0.744 Uiso 1 1 calc R
C203 C 0.4610(13) 0.781(3) 0.7313(13) 0.62(3) Uani 1 1 d GU
H203 H 0.4691 0.7997 0.7621 0.744 Uiso 1 1 calc R
C204 C 0.4384(14) 0.801(2) 0.707(2) 0.62(3) Uani 1 1 d GU
H204 H 0.4310 0.8339 0.7214 0.741 Uiso 1 1 calc R
C205 C 0.4265(8) 0.773(3) 0.662(2) 0.62(3) Uani 1 1 d GDU
H205 H 0.4111 0.7870 0.6455 0.744 Uiso 1 1 calc R
C206 C 0.4265(15) 0.707(4) 0.5934(16) 0.63(3) Uani 1 1 d DU
H20D H 0.4101 0.7028 0.5849 0.944 Uiso 1 1 calc R
H20E H 0.4323 0.6579 0.5869 0.944 Uiso 1 1 calc R
H20F H 0.4294 0.7489 0.5749 0.944 Uiso 1 1 calc R
C207 C 0.2887(6) 0.187(2) 0.4376(11) 0.415(19) Uani 1 1 d GDU
H207 H 0.2893 0.1370 0.4246 0.498 Uiso 1 1 calc R
C208 C 0.2979(5) 0.251(3) 0.4248(10) 0.412(19) Uani 1 1 d GU
H208 H 0.3048 0.2461 0.4030 0.494 Uiso 1 1 calc R
C209 C 0.2970(5) 0.324(2) 0.4439(13) 0.411(19) Uani 1 1 d GU
H209 H 0.3033 0.3680 0.4351 0.493 Uiso 1 1 calc R
C210 C 0.2868(6) 0.3314(17) 0.4759(13) 0.414(19) Uani 1 1 d GU
H210 H 0.2862 0.3809 0.4889 0.497 Uiso 1 1 calc R
C211 C 0.2776(5) 0.267(2) 0.4887(10) 0.414(19) Uani 1 1 d GDU
H211 H 0.2707 0.2719 0.5105 0.497 Uiso 1 1 calc R
C212 C 0.2785(4) 0.1942(18) 0.4696(10) 0.417(19) Uani 1 1 d GDU
C213 C 0.2739(7) 0.127(3) 0.4902(16) 0.43(2) Uani 1 1 d DU
H21A H 0.2860 0.0888 0.4959 0.641 Uiso 1 1 calc R
H21B H 0.2594 0.1043 0.4690 0.641 Uiso 1 1 calc R
H21C H 0.2728 0.1407 0.5199 0.641 Uiso 1 1 calc R

loop_
_atom_site_aniso_label
_atom_site_aniso_U_11
_atom_site_aniso_U_22
_atom_site_aniso_U_33
_atom_site_aniso_U_23
_atom_site_aniso_U_13
_atom_site_aniso_U_12
Cr1 0.107(2) 0.092(2) 0.0628(14) 0.0033(13) 0.0504(14) 0.0004(17)
Cr2 0.105(2) 0.094(2) 0.0703(15) -0.0123(14) 0.0524(15) -0.0145(17)
Cr3 0.118(2) 0.088(2) 0.0717(16) -0.0086(14) 0.0603(16) -0.0086(18)
Cr4 0.127(2) 0.0794(19) 0.0702(15) -0.0026(14) 0.0633(16) 0.0037(18)
Cr5 0.164(3) 0.085(2) 0.0821(18) -0.0004(15) 0.081(2) 0.004(2)
Cr6 0.125(3) 0.118(3) 0.0767(18) -0.0191(18) 0.0456(18) -0.012(2)
Cr7 0.146(3) 0.140(3) 0.097(2) -0.021(2) 0.079(2) -0.045(3)
Cr8 0.140(3) 0.138(3) 0.089(2) -0.017(2) 0.080(2) -0.023(2)
Ni1 0.107(2) 0.092(2) 0.0628(14) 0.0033(13) 0.0504(14) 0.0004(17)
Ni2 0.105(2) 0.094(2) 0.0703(15) -0.0123(14) 0.0524(15) -0.0145(17)
Ni3 0.118(2) 0.088(2) 0.0717(16) -0.0086(14) 0.0603(16) -0.0086(18)
Ni4 0.127(2) 0.0794(19) 0.0702(15) -0.0026(14) 0.0633(16) 0.0037(18)
Ni5 0.164(3) 0.085(2) 0.0821(18) -0.0004(15) 0.081(2) 0.004(2)
Ni6 0.125(3) 0.118(3) 0.0767(18) -0.0191(18) 0.0456(18) -0.012(2)
Ni7 0.146(3) 0.140(3) 0.097(2) -0.021(2) 0.079(2) -0.045(3)
Ni8 0.140(3) 0.138(3) 0.089(2) -0.017(2) 0.080(2) -0.023(2)
Cu1 0.119(2) 0.0940(19) 0.0710(14) -0.0005(13) 0.0272(13) -0.0140(16)
F1 0.077(5) 0.092(6) 0.064(4) 0.001(4) 0.037(4) -0.012(5)
F2 0.094(6) 0.083(6) 0.059(4) -0.007(4) 0.046(4) -0.007(5)
F3 0.102(6) 0.057(5) 0.061(4) -0.012(4) 0.044(4) -0.013(4)
F4 0.146(8) 0.063(5) 0.055(4) 0.005(4) 0.054(5) 0.015(5)
F5 0.116(7) 0.100(7) 0.071(5) 0.004(5) 0.049(5) -0.012(6)
F6 0.109(7) 0.101(7) 0.065(5) -0.007(5) 0.042(5) -0.008(6)
F7 0.108(7) 0.110(7) 0.080(5) -0.017(5) 0.057(5) -0.010(6)
F8 0.104(6) 0.095(6) 0.067(5) -0.006(4) 0.054(5) -0.007(5)
O1 0.146(11) 0.077(8) 0.092(7) 0.001(6) 0.077(8) 0.025(8)
O2 0.149(11) 0.126(11) 0.084(7) -0.031(7) 0.081(8) -0.023(9)
O3 0.102(9) 0.123(11) 0.073(7) 0.007(7) 0.043(7) -0.007(9)
O4 0.094(8) 0.117(10) 0.078(7) -0.019(7) 0.039(6) -0.013(7)
O5 0.146(11) 0.096(9) 0.110(10) 0.032(7) 0.086(9) 0.025(8)
O6 0.145(11) 0.118(10) 0.061(6) 0.008(6) 0.054(7) 0.039(9)
O7 0.148(11) 0.127(11) 0.101(8) -0.038(8) 0.087(9) -0.061(9)
O8 0.127(10) 0.100(9) 0.105(8) -0.031(7) 0.079(8) -0.042(8)
O9 0.180(13) 0.133(11) 0.087(8) -0.020(8) 0.095(9) -0.047(10)
O10 0.136(10) 0.059(7) 0.109(8) -0.005(6) 0.086(8) -0.012(7)
O11 0.116(10) 0.126(11) 0.086(7) -0.005(8) 0.064(7) 0.004(9)
O12 0.116(10) 0.110(10) 0.097(8) -0.013(8) 0.054(8) -0.003(9)
O13 0.153(11) 0.090(9) 0.075(7) -0.003(7) 0.063(7) -0.011(8)
O14 0.220(16) 0.096(10) 0.063(7) 0.003(7) 0.062(8) 0.009(10)
O15 0.231(18) 0.054(7) 0.132(11) 0.003(7) 0.127(12) 0.023(9)
O16 0.171(14) 0.119(11) 0.151(12) -0.005(9) 0.130(12) 0.028(10)
O17 0.192(16) 0.093(10) 0.106(10) 0.001(8) 0.100(11) 0.000(11)
O18 0.146(13) 0.148(14) 0.110(10) -0.049(10) 0.040(10) -0.016(11)
O19 0.135(11) 0.116(11) 0.112(9) 0.027(8) 0.070(9) 0.015(9)
O20 0.140(12) 0.096(10) 0.092(8) 0.021(7) 0.067(9) -0.003(10)
O21 0.113(12) 0.23(2) 0.089(9) -0.033(11) 0.043(9) -0.016(13)
O22 0.101(10) 0.220(18) 0.111(11) -0.032(11) 0.055(9) -0.034(11)
O23 0.145(13) 0.101(11) 0.147(12) -0.023(9) 0.083(11) -0.038(9)
O24 0.225(18) 0.132(13) 0.138(12) -0.056(11) 0.122(13) -0.093(13)
O25 0.148(14) 0.24(2) 0.123(13) -0.010(14) 0.075(12) -0.053(14)
O26 0.210(18) 0.23(2) 0.182(16) -0.045(16) 0.160(16) -0.040(17)
O27 0.225(17) 0.109(11) 0.109(11) -0.002(9) 0.100(11) -0.008(11)
O28 0.194(15) 0.111(11) 0.089(9) -0.018(9) 0.070(9) -0.039(12)
O29 0.097(10) 0.149(13) 0.117(11) -0.010(10) 0.049(8) 0.016(11)
O30 0.092(9) 0.123(11) 0.120(10) 0.015(9) 0.062(8) -0.001(8)
O31 0.172(13) 0.120(11) 0.124(11) -0.016(9) 0.113(11) -0.030(10)
O32 0.149(12) 0.129(11) 0.070(7) -0.021(7) 0.072(8) -0.030(10)
O33 0.116(10) 0.086(9) 0.112(9) 0.019(8) 0.051(8) -0.020(8)
O34 0.105(10) 0.098(10) 0.131(11) 0.022(8) 0.015(9) -0.026(8)
O35 0.162(13) 0.141(12) 0.073(8) -0.019(8) 0.022(9) 0.013(11)
O36 0.123(11) 0.131(12) 0.080(8) -0.002(8) 0.033(8) 0.012(10)
C1 0.139(16) 0.059(11) 0.086(11) -0.001(9) 0.053(12) 0.013(11)
C2 0.127(16) 0.087(13) 0.088(11) -0.014(10) 0.058(11) -0.012(12)
C3 0.141(18) 0.147(19) 0.081(12) 0.004(12) 0.039(12) -0.012(16)
C4 0.18(2) 0.097(14) 0.101(13) 0.023(11) 0.089(14) 0.047(14)
C5 0.141(18) 0.087(13) 0.111(13) -0.020(11) 0.071(13) 0.011(13)
C6 0.103(15) 0.108(15) 0.059(10) -0.004(10) 0.042(11) 0.024(13)
C7 0.115(17) 0.22(3) 0.063(11) 0.011(15) 0.008(12) 0.028(19)
C8 0.18(3) 0.78(12) 0.084(18) 0.10(4) -0.01(2) 0.07(5)
C9 0.10(2) 0.82(12) 0.15(3) 0.12(5) 0.057(19) 0.14(4)
C10 0.26(4) 0.22(3) 0.15(3) -0.05(3) -0.06(3) -0.03(3)
C11 0.130(17) 0.135(19) 0.067(12) 0.004(12) 0.045(12) 0.002(15)
C12 0.28(3) 0.23(2) 0.19(2) 0.14(2) 0.12(2) 0.11(2)
C13 0.28(3) 0.24(2) 0.19(2) 0.14(2) 0.13(2) 0.13(2)
C15 0.31(3) 0.23(2) 0.21(2) 0.15(2) 0.08(2) 0.11(3)
C16 0.100(14) 0.077(12) 0.101(13) -0.009(11) 0.036(12) -0.026(11)
C17 0.16(2) 0.109(17) 0.114(15) -0.052(13) 0.063(15) -0.079(17)
C18 0.15(2) 0.037(13) 0.47(6) -0.02(2) 0.08(3) -0.031(14)
C19 0.125(17) 0.117(18) 0.16(2) -0.011(16) 0.048(16) -0.013(15)
C20 0.23(3) 0.18(3) 0.28(4) -0.03(3) 0.21(3) -0.08(2)
C21 0.129(15) 0.076(12) 0.052(8) 0.013(8) 0.046(9) -0.015(11)
C22 0.17(2) 0.106(15) 0.097(13) 0.003(12) 0.094(14) 0.011(15)
C23 0.164(19) 0.144(18) 0.097(12) 0.025(13) 0.099(14) 0.031(16)
C24 0.26(3) 0.21(3) 0.20(3) 0.11(3) 0.18(3) 0.11(3)
C25 0.20(3) 0.15(2) 0.16(2) -0.054(18) 0.12(2) -0.06(2)
C26 0.082(14) 0.113(17) 0.078(12) 0.023(12) 0.023(10) 0.012(14)
C27 0.19(3) 0.18(3) 0.19(3) 0.02(3) 0.10(3) 0.07(3)
C28 0.14(3) 0.35(7) 0.79(15) 0.22(9) 0.16(6) 0.02(4)
C29 0.33(6) 0.37(6) 0.45(8) -0.29(6) -0.25(6) 0.25(5)
C30 0.121(19) 0.16(2) 0.21(3) -0.01(2) 0.053(18) 0.042(19)
C31 0.175(19) 0.056(11) 0.063(10) -0.012(9) 0.059(11) -0.023(12)
C32 0.23(3) 0.087(14) 0.044(9) 0.004(9) 0.024(12) -0.030(16)
C33 0.39(5) 0.18(3) 0.051(11) 0.013(14) 0.089(18) 0.03(3)
C34 0.14(2) 0.23(3) 0.13(2) 0.02(2) -0.015(17) -0.09(2)
C35 0.21(2) 0.130(19) 0.063(10) 0.002(11) 0.046(13) 0.023(18)
C36 0.114(16) 0.22(3) 0.087(12) 0.004(17) 0.085(12) 0.05(2)
C37 0.30(4) 0.060(13) 0.23(3) 0.016(16) 0.21(3) 0.015(17)
C38 0.34(4) 0.18(3) 0.53(7) 0.15(4) 0.40(5) 0.09(3)
C39 0.14(2) 0.31(4) 0.14(2) 0.07(2) 0.100(17) 0.11(2)
C40 0.23(3) 0.25(4) 0.15(2) -0.08(2) 0.12(2) 0.00(3)
C41 0.17(3) 0.12(2) 0.082(14) 0.012(13) 0.049(17) 0.01(2)
C42 0.23(3) 0.112(17) 0.064(11) -0.020(12) 0.043(14) -0.008(19)
C43 0.51(7) 0.12(2) 0.15(2) -0.004(18) 0.18(3) -0.10(3)
C44 0.29(4) 0.21(3) 0.13(2) -0.09(2) 0.09(3) -0.04(3)
C45 0.21(4) 0.29(5) 0.49(8) -0.25(5) 0.09(4) 0.06(4)
C46 0.141(19) 0.096(15) 0.076(11) 0.001(11) 0.065(13) -0.014(16)
C47 0.16(2) 0.16(2) 0.15(2) 0.081(19) 0.095(18) 0.05(2)
C48 0.14(2) 0.104(16) 0.18(2) 0.054(16) 0.092(18) 0.033(15)
C49 0.19(3) 0.45(7) 0.21(3) 0.19(4) 0.12(3) 0.13(4)
C50 0.22(3) 0.11(2) 0.44(6) 0.12(3) 0.22(4) 0.07(2)
C51 0.12(2) 0.15(2) 0.12(2) -0.006(18) 0.037(18) -0.063(19)
C52 0.082(15) 0.19(3) 0.117(17) -0.002(17) 0.005(14) 0.000(17)
C53 0.09(2) 0.43(7) 0.26(4) -0.05(4) -0.03(2) -0.06(3)
C54 0.115(18) 0.34(4) 0.14(2) 0.01(3) 0.054(16) 0.12(2)
C55 0.102(17) 0.50(6) 0.076(14) 0.04(2) 0.016(13) -0.01(3)
C56 0.129(19) 0.087(17) 0.121(17) -0.007(14) 0.039(15) -0.023(14)
C57 0.20(3) 0.15(3) 0.13(2) -0.014(19) 0.02(2) -0.01(3)
C58 0.72(11) 0.19(4) 0.36(6) -0.15(4) 0.36(7) -0.30(5)
C59 0.24(4) 0.16(3) 0.36(6) 0.16(3) 0.06(4) -0.03(3)
C60 0.24(4) 0.18(3) 0.37(6) 0.08(4) 0.14(4) -0.01(3)
C61 0.26(4) 0.25(4) 0.12(2) -0.04(2) 0.10(2) -0.15(3)
C62 0.13(2) 0.31(5) 0.19(3) -0.01(3) 0.11(2) -0.05(3)
C63 0.17(3) 0.37(5) 0.19(3) 0.13(3) 0.10(2) -0.01(3)
C64 0.19(5) 0.83(17) 0.65(13) 0.33(12) 0.29(7) 0.17(8)
C65 0.25(4) 0.55(9) 0.42(7) -0.25(7) 0.27(5) -0.21(6)
C66 0.23(3) 0.18(3) 0.084(15) -0.042(18) 0.100(18) -0.09(3)
C67 0.52(8) 0.21(4) 0.063(16) 0.04(2) 0.10(3) 0.04(4)
C68 0.60(9) 0.50(8) 0.23(4) 0.28(5) 0.32(6) 0.30(7)
C69 0.38(6) 0.24(4) 0.14(3) -0.04(3) 0.09(3) 0.02(4)
C70 0.69(12) 0.30(6) 0.12(3) 0.06(3) -0.12(5) -0.05(7)
C71 0.14(2) 0.15(2) 0.051(10) -0.011(13) 0.026(11) 0.02(2)
C72 0.12(2) 0.31(5) 0.16(3) -0.11(3) -0.02(2) 0.11(3)
C73 0.23(4) 0.19(3) 0.22(4) 0.07(3) -0.06(3) 0.04(3)
C74 0.089(17) 0.22(3) 0.23(3) -0.05(3) -0.030(19) 0.064(19)
C75 0.11(2) 0.43(6) 0.23(4) -0.21(4) 0.00(2) 0.03(3)
C76 0.100(15) 0.120(18) 0.076(12) -0.010(12) 0.042(11) 0.007(13)
C77 0.150(17) 0.090(13) 0.071(10) -0.009(9) 0.069(12) 0.003(13)
C78 0.25(3) 0.27(4) 0.132(19) -0.08(2) 0.15(2) -0.10(3)
C79 0.20(3) 0.20(3) 0.066(12) 0.023(15) 0.034(15) -0.01(2)
C80 0.37(4) 0.085(16) 0.19(3) 0.020(16) 0.21(3) 0.06(2)
N1 0.146(14) 0.093(11) 0.065(9) -0.001(8) 0.027(9) 0.004(10)
N2 0.128(16) 0.24(3) 0.127(18) 0.030(18) 0.028(13) 0.009(18)
S1 0.259(14) 0.92(5) 0.213(13) -0.13(2) -0.058(11) 0.36(2)
C81 0.132(17) 0.057(11) 0.070(10) -0.025(9) 0.053(11) -0.036(12)
C82 0.140(18) 0.108(16) 0.083(12) 0.000(11) 0.049(12) -0.022(14)
C83 0.14(2) 0.16(2) 0.16(2) -0.036(18) 0.090(17) -0.024(18)
C84 0.18(2) 0.21(3) 0.101(16) 0.027(18) 0.062(16) 0.00(2)
C85 0.16(2) 0.28(4) 0.092(15) 0.04(2) 0.017(15) -0.07(2)
C86 0.130(18) 0.112(17) 0.073(13) -0.027(12) 0.046(13) -0.036(14)
C87 0.129(17) 0.140(19) 0.090(13) -0.023(13) 0.053(12) -0.043(16)
C88 0.126(17) 0.26(3) 0.078(13) -0.032(17) 0.037(12) 0.03(2)
C89 0.33(4) 0.18(3) 0.22(3) -0.13(2) 0.21(3) -0.16(3)
C90 0.141(19) 0.122(17) 0.122(16) 0.019(13) 0.071(14) -0.010(16)
C91 0.19(2) 0.18(3) 0.075(13) -0.042(15) 0.065(17) 0.01(2)
C92 0.19(3) 0.28(4) 0.071(15) 0.013(17) 0.032(15) 0.14(3)
C93 0.33(5) 0.43(6) 0.058(15) 0.05(2) 0.04(2) 0.28(5)
C94 0.30(4) 0.42(6) 0.095(18) 0.09(3) 0.10(2) 0.22(4)
C95 0.18(2) 0.135(19) 0.086(14) 0.030(13) 0.056(15) 0.016(18)
C96 0.076(12) 0.18(2) 0.154(19) -0.084(18) 0.053(12) -0.025(15)
C97 0.45(6) 0.063(14) 0.20(3) 0.020(16) 0.25(4) 0.06(2)
C98 0.14(2) 0.37(5) 0.070(13) -0.01(2) 0.044(14) -0.03(3)
C99 0.107(15) 0.19(2) 0.065(11) -0.001(13) 0.033(11) 0.003(16)
C100 0.19(3) 0.29(4) 0.16(2) -0.05(3) 0.13(2) 0.02(3)
C101 0.13(2) 0.31(5) 0.24(4) -0.16(4) 0.01(3) 0.05(3)
C102 0.17(3) 0.45(6) 0.11(2) -0.10(3) 0.02(2) 0.12(4)
C103 0.20(3) 0.37(5) 0.10(2) 0.05(3) 0.02(2) 0.13(4)
C104 0.16(2) 0.26(3) 0.095(16) 0.034(19) 0.066(16) 0.06(2)
C155 0.19(3) 0.50(7) 0.17(3) -0.10(4) 0.07(2) 0.14(4)
C200 1.02(7) 0.52(5) 0.49(5) 0.18(5) 0.47(5) -0.07(5)
C201 1.01(7) 0.52(5) 0.49(5) 0.18(5) 0.47(5) -0.07(5)
C202 1.01(7) 0.52(5) 0.48(5) 0.19(5) 0.47(5) -0.07(5)
C203 1.02(7) 0.52(5) 0.48(5) 0.19(5) 0.47(5) -0.07(5)
C204 1.01(7) 0.52(5) 0.48(5) 0.19(5) 0.47(5) -0.07(5)
C205 1.01(7) 0.52(5) 0.49(5) 0.19(5) 0.47(5) -0.07(5)
C206 1.02(7) 0.53(5) 0.49(5) 0.18(5) 0.46(5) -0.07(5)
C207 0.207(19) 0.66(5) 0.32(3) 0.21(3) 0.041(16) -0.06(3)
C208 0.200(18) 0.66(5) 0.32(3) 0.22(3) 0.039(16) -0.06(3)
C209 0.199(19) 0.65(5) 0.32(3) 0.22(3) 0.042(16) -0.06(3)
C210 0.203(19) 0.65(5) 0.33(3) 0.22(3) 0.046(16) -0.06(3)
C211 0.203(18) 0.66(5) 0.33(3) 0.22(3) 0.049(16) -0.06(3)
C212 0.207(18) 0.66(5) 0.33(3) 0.21(3) 0.046(16) -0.07(3)
C213 0.23(2) 0.66(5) 0.34(3) 0.20(3) 0.05(2) -0.09(3)

loop_
_atom_type_symbol
_atom_type_description
_atom_type_scat_dispersion_real
_atom_type_scat_dispersion_imag
_atom_type_scat_source
C C 0.0181 0.0091 'International Tables Vol C Tables 4.2.6.8 and 6.1.1.4'
H H 0.0000 0.0000 'International Tables Vol C Tables 4.2.6.8 and 6.1.1.4'
N N 0.0311 0.0180 'International Tables Vol C Tables 4.2.6.8 and 6.1.1.4'
O O 0.0492 0.0322 'International Tables Vol C Tables 4.2.6.8 and 6.1.1.4'
F F 0.0727 0.0534 'International Tables Vol C Tables 4.2.6.8 and 6.1.1.4'
Cr Cr -0.1635 2.4439 'International Tables Vol C Tables 4.2.6.8 and 6.1.1.4'
Ni Ni -3.0029 0.5091 'International Tables Vol C Tables 4.2.6.8 and 6.1.1.4'
Cu Cu -1.9646 0.5888 'International Tables Vol C Tables 4.2.6.8 and 6.1.1.4'
S S 0.3331 0.5567 'International Tables Vol C Tables 4.2.6.8 and 6.1.1.4'

loop_
_geom_angle_atom_site_label_1
_geom_angle_atom_site_label_2
_geom_angle_atom_site_label_3
_geom_angle
_geom_angle_site_symmetry_1
_geom_angle_site_symmetry_3
F8 Cr1 O30 93.9(5) . .
F8 Cr1 O32 93.1(5) . .
O30 Cr1 O32 93.3(6) . .
F8 Cr1 O1 177.8(5) . .
O30 Cr1 O1 88.3(6) . .
O32 Cr1 O1 86.7(5) . .
F8 Cr1 F1 88.4(3) . .
O30 Cr1 F1 88.9(4) . .
O32 Cr1 F1 177.2(5) . .
O1 Cr1 F1 91.7(4) . .
F8 Cr1 O3 89.3(5) . .
O30 Cr1 O3 176.4(6) . .
O32 Cr1 O3 88.2(6) . .
O1 Cr1 O3 88.5(5) . .
F1 Cr1 O3 89.5(4) . .
F1 Cr2 F2 88.2(4) . .
F1 Cr2 O2 92.6(5) . .
F2 Cr2 O2 177.1(5) . .
F1 Cr2 O4 92.0(5) . .
F2 Cr2 O4 90.6(4) . .
O2 Cr2 O4 92.2(5) . .
F1 Cr2 O5 90.6(5) . .
F2 Cr2 O5 90.0(5) . .
O2 Cr2 O5 87.2(6) . .
O4 Cr2 O5 177.4(6) . .
F1 Cr2 O7 178.8(5) . .
F2 Cr2 O7 90.6(5) . .
O2 Cr2 O7 88.6(6) . .
O4 Cr2 O7 87.9(6) . .
O5 Cr2 O7 89.6(6) . .
O11 Cr3 F3 91.0(5) . .
O11 Cr3 F2 90.2(4) . .
F3 Cr3 F2 88.8(3) . .
O11 Cr3 O8 88.2(6) . .
F3 Cr3 O8 178.9(5) . .
F2 Cr3 O8 92.0(4) . .
O11 Cr3 O6 177.6(6) . .
F3 Cr3 O6 90.9(5) . .
F2 Cr3 O6 91.2(4) . .
O8 Cr3 O6 89.8(6) . .
O11 Cr3 O9 92.0(6) . .
F3 Cr3 O9 90.8(4) . .
F2 Cr3 O9 177.8(5) . .
O8 Cr3 O9 88.5(5) . .
O6 Cr3 O9 86.6(6) . .
O15 Cr4 O10 85.7(6) . .
O15 Cr4 F4 91.4(5) . .
O10 Cr4 F4 177.0(4) . .
O15 Cr4 F3 177.6(6) . .
O10 Cr4 F3 92.1(4) . .
F4 Cr4 F3 90.8(3) . .
O15 Cr4 O12 87.9(7) . .
O10 Cr4 O12 89.8(6) . .
F4 Cr4 O12 90.7(5) . .
F3 Cr4 O12 91.1(5) . .
O15 Cr4 O13 91.9(6) . .
O10 Cr4 O13 87.9(5) . .
F4 Cr4 O13 91.5(5) . .
F3 Cr4 O13 89.0(4) . .
O12 Cr4 O13 177.7(6) . .
F4 Cr5 F5 89.9(4) . .
F4 Cr5 O17 176.8(6) . .
F5 Cr5 O17 93.2(6) . .
F4 Cr5 O14 91.8(5) . .
F5 Cr5 O14 89.1(6) . .
O17 Cr5 O14 88.8(6) . .
F4 Cr5 O16 89.3(6) . .
F5 Cr5 O16 178.5(6) . .
O17 Cr5 O16 87.6(7) . .
O14 Cr5 O16 92.1(7) . .
F4 Cr5 O19 90.9(5) . .
F5 Cr5 O19 90.8(5) . .
O17 Cr5 O19 88.5(6) . .
O14 Cr5 O19 177.3(7) . .
O16 Cr5 O19 88.0(6) . .
O21 Cr6 F6 93.6(6) . .
O21 Cr6 F5 89.5(7) . .
F6 Cr6 F5 89.3(4) . .
O21 Cr6 O18 86.8(7) . .
F6 Cr6 O18 179.2(7) . .
F5 Cr6 O18 90.0(6) . .
O21 Cr6 O23 91.2(8) . .
F6 Cr6 O23 93.0(6) . .
F5 Cr6 O23 177.5(6) . .
O18 Cr6 O23 87.7(8) . .
O21 Cr6 O20 177.8(7) . .
F6 Cr6 O20 88.6(5) . .
F5 Cr6 O20 91.2(5) . .
O18 Cr6 O20 91.1(6) . .
O23 Cr6 O20 88.0(7) . .
F7 Cr7 F6 89.3(4) . .
F7 Cr7 O25 91.4(7) . .
F6 Cr7 O25 175.2(7) . .
F7 Cr7 O24 178.7(8) . .
F6 Cr7 O24 89.8(6) . .
O25 Cr7 O24 89.6(9) . .
F7 Cr7 O27 92.0(5) . .
F6 Cr7 O27 89.5(6) . .
O25 Cr7 O27 95.2(8) . .
O24 Cr7 O27 87.1(7) . .
F7 Cr7 O22 90.6(6) . .
F6 Cr7 O22 91.3(5) . .
O25 Cr7 O22 84.0(7) . .
O24 Cr7 O22 90.3(7) . .
O27 Cr7 O22 177.3(7) . .
F8 Cr8 O31 94.0(5) . .
F8 Cr8 F7 88.1(4) . .
O31 Cr8 F7 177.7(5) . .
F8 Cr8 O28 87.8(6) . .
O31 Cr8 O28 89.2(6) . .
F7 Cr8 O28 90.0(5) . .
F8 Cr8 O26 178.3(6) . .
O31 Cr8 O26 87.4(7) . .
F7 Cr8 O26 90.5(6) . .
O28 Cr8 O26 93.3(8) . .
F8 Cr8 O29 89.5(6) . .
O31 Cr8 O29 89.3(6) . .
F7 Cr8 O29 91.7(5) . .
O28 Cr8 O29 176.8(7) . .
O26 Cr8 O29 89.5(8) . .
O36 Cu1 O34 88.2(7) . 5_657
O36 Cu1 O33 88.6(6) . .
O34 Cu1 O33 168.6(6) 5_657 .
O36 Cu1 O35 169.3(6) . .
O34 Cu1 O35 91.8(7) 5_657 .
O33 Cu1 O35 89.4(6) . .
O36 Cu1 N1 97.7(6) . .
O34 Cu1 N1 97.4(6) 5_657 .
O33 Cu1 N1 93.8(6) . .
O35 Cu1 N1 92.9(6) . .
O36 Cu1 Cu1 86.4(5) . 5_657
O34 Cu1 Cu1 85.9(4) 5_657 5_657
O33 Cu1 Cu1 83.0(4) . 5_657
O35 Cu1 Cu1 83.0(4) . 5_657
N1 Cu1 Cu1 174.8(5) . 5_657
Cr2 F1 Cr1 122.5(4) . .
Cr2 F2 Cr3 124.4(4) . .
Cr3 F3 Cr4 123.4(4) . .
Cr5 F4 Cr4 124.3(4) . .
Cr6 F5 Cr5 122.8(5) . .
Cr6 F6 Cr7 123.7(5) . .
Cr7 F7 Cr8 123.2(5) . .
Cr1 F8 Cr8 120.0(5) . .
C1 O1 Cr1 135.0(10) . .
C1 O2 Cr2 131.3(12) . .
C6 O3 Cr1 131.6(13) . .
C6 O4 Cr2 137.2(12) . .
C11 O5 Cr2 138.2(14) . .
C11 O6 Cr3 130.6(12) . .
C16 O7 Cr2 132.5(11) . .
C16 O8 Cr3 133.9(11) . .
C21 O9 Cr3 126.0(11) . .
C21 O10 Cr4 138.9(12) . .
C26 O11 Cr3 136.8(13) . .
C26 O12 Cr4 129.5(13) . .
C31 O13 Cr4 129.5(12) . .
C31 O14 Cr5 136.6(14) . .
C36 O15 Cr4 136.0(16) . .
C36 O16 Cr5 128.2(15) . .
C41 O17 Cr5 130.0(18) . .
C41 O18 Cr6 129.8(17) . .
C46 O19 Cr5 129.4(14) . .
C46 O20 Cr6 139.6(15) . .
C51 O21 Cr6 133.4(19) . .
C51 O22 Cr7 128.9(18) . .
C56 O23 Cr6 134.5(16) . .
C56 O24 Cr7 137.8(17) . .
C61 O25 Cr7 134(3) . .
C61 O26 Cr8 131(2) . .
C66 O27 Cr7 134.6(19) . .
C66 O28 Cr8 133.9(19) . .
C71 O29 Cr8 135.0(17) . .
C71 O30 Cr1 137.3(16) . .
C76 O31 Cr8 132.0(13) . .
C76 O32 Cr1 132.2(13) . .
C81 O33 Cu1 124.3(12) . .
C81 O34 Cu1 120.7(11) . 5_657
C86 O35 Cu1 121.1(15) . .
C86 O36 Cu1 122.0(13) 5_657 .
O2 C1 O1 123.8(15) . .
O2 C1 C2 118.8(14) . .
O1 C1 C2 117.0(13) . .
C4 C2 C3 111.7(11) . .
C4 C2 C5 110.4(11) . .
C3 C2 C5 110.4(10) . .
C4 C2 C1 108.8(10) . .
C3 C2 C1 107.7(11) . .
C5 C2 C1 107.7(11) . .
C2 C3 H3A 109.5 . .
C2 C3 H3B 109.5 . .
H3A C3 H3B 109.5 . .
C2 C3 H3C 109.5 . .
H3A C3 H3C 109.5 . .
H3B C3 H3C 109.5 . .
C2 C4 H4A 109.5 . .
C2 C4 H4B 109.5 . .
H4A C4 H4B 109.5 . .
C2 C4 H4C 109.5 . .
H4A C4 H4C 109.5 . .
H4B C4 H4C 109.5 . .
C2 C5 H5A 109.5 . .
C2 C5 H5B 109.5 . .
H5A C5 H5B 109.5 . .
C2 C5 H5C 109.5 . .
H5A C5 H5C 109.5 . .
H5B C5 H5C 109.5 . .
O3 C6 O4 124.0(17) . .
O3 C6 C7 122.1(18) . .
O4 C6 C7 114(2) . .
C10 C7 C9 113.4(18) . .
C10 C7 C6 108.2(18) . .
C9 C7 C6 109.2(17) . .
C10 C7 C8 109.9(16) . .
C9 C7 C8 109.5(17) . .
C6 C7 C8 106.4(19) . .
C7 C8 H8A 109.5 . .
C7 C8 H8B 109.5 . .
H8A C8 H8B 109.5 . .
C7 C8 H8C 109.5 . .
H8A C8 H8C 109.5 . .
H8B C8 H8C 109.5 . .
C7 C9 H9A 109.5 . .
C7 C9 H9B 109.5 . .
H9A C9 H9B 109.5 . .
C7 C9 H9C 109.5 . .
H9A C9 H9C 109.5 . .
H9B C9 H9C 109.5 . .
C7 C10 H10A 109.5 . .
C7 C10 H10B 109.5 . .
H10A C10 H10B 109.5 . .
C7 C10 H10C 109.5 . .
H10A C10 H10C 109.5 . .
H10B C10 H10C 109.5 . .
O6 C11 O5 126(2) . .
O6 C11 C12 115.6(19) . .
O5 C11 C12 118(2) . .
C155 C12 C11 117(3) . .
C155 C12 C13 117(3) . .
C11 C12 C13 117(3) . .
C155 C12 C15 91(3) . .
C11 C12 C15 101(3) . .
C13 C12 C15 108.2(19) . .
C12 C13 H13A 109.5 . .
C12 C13 H13B 109.5 . .
H13A C13 H13B 109.5 . .
C12 C13 H13C 109.5 . .
H13A C13 H13C 109.5 . .
H13B C13 H13C 109.5 . .
C12 C15 H15A 109.5 . .
C12 C15 H15B 109.5 . .
H15A C15 H15B 109.5 . .
C12 C15 H15C 109.5 . .
H15A C15 H15C 109.5 . .
H15B C15 H15C 109.5 . .
O7 C16 O8 127.2(14) . .
O7 C16 C17 117.3(16) . .
O8 C16 C17 115.4(17) . .
C18 C17 C19 111.8(15) . .
C18 C17 C20 111.3(15) . .
C19 C17 C20 107.4(15) . .
C18 C17 C16 106.3(13) . .
C19 C17 C16 108.7(13) . .
C20 C17 C16 111.2(15) . .
C17 C18 H18A 109.5 . .
C17 C18 H18B 109.5 . .
H18A C18 H18B 109.5 . .
C17 C18 H18C 109.5 . .
H18A C18 H18C 109.5 . .
H18B C18 H18C 109.5 . .
C17 C19 H19A 109.5 . .
C17 C19 H19B 109.5 . .
H19A C19 H19B 109.5 . .
C17 C19 H19C 109.5 . .
H19A C19 H19C 109.5 . .
H19B C19 H19C 109.5 . .
C17 C20 H20A 109.5 . .
C17 C20 H20B 109.5 . .
H20A C20 H20B 109.5 . .
C17 C20 H20C 109.5 . .
H20A C20 H20C 109.5 . .
H20B C20 H20C 109.5 . .
O10 C21 O9 125.7(15) . .
O10 C21 C22 125.3(17) . .
O9 C21 C22 108.6(14) . .
C24 C22 C25 111.5(16) . .
C24 C22 C23 109.2(14) . .
C25 C22 C23 111.0(14) . .
C24 C22 C21 109.8(16) . .
C25 C22 C21 109.5(15) . .
C23 C22 C21 105.8(14) . .
C22 C23 H23A 109.5 . .
C22 C23 H23B 109.5 . .
H23A C23 H23B 109.5 . .
C22 C23 H23C 109.5 . .
H23A C23 H23C 109.5 . .
H23B C23 H23C 109.5 . .
C22 C24 H24A 109.5 . .
C22 C24 H24B 109.5 . .
H24A C24 H24B 109.5 . .
C22 C24 H24C 109.5 . .
H24A C24 H24C 109.5 . .
H24B C24 H24C 109.5 . .
C22 C25 H25A 109.5 . .
C22 C25 H25B 109.5 . .
H25A C25 H25B 109.5 . .
C22 C25 H25C 109.5 . .
H25A C25 H25C 109.5 . .
H25B C25 H25C 109.5 . .
O12 C26 O11 126.8(18) . .
O12 C26 C27 117(2) . .
O11 C26 C27 115(2) . .
C29 C27 C28 112(2) . .
C29 C27 C30 110.7(18) . .
C28 C27 C30 109.4(18) . .
C29 C27 C26 108(2) . .
C28 C27 C26 106(2) . .
C30 C27 C26 111(2) . .
C27 C28 H28A 109.5 . .
C27 C28 H28B 109.5 . .
H28A C28 H28B 109.5 . .
C27 C28 H28C 109.5 . .
H28A C28 H28C 109.5 . .
H28B C28 H28C 109.5 . .
C27 C29 H29A 109.5 . .
C27 C29 H29B 109.5 . .
H29A C29 H29B 109.5 . .
C27 C29 H29C 109.5 . .
H29A C29 H29C 109.5 . .
H29B C29 H29C 109.5 . .
C27 C30 H30A 109.5 . .
C27 C30 H30B 109.5 . .
H30A C30 H30B 109.5 . .
C27 C30 H30C 109.5 . .
H30A C30 H30C 109.5 . .
H30B C30 H30C 109.5 . .
O14 C31 O13 127.1(18) . .
O14 C31 C32 116.6(17) . .
O13 C31 C32 116.4(16) . .
C34 C32 C35 109.3(15) . .
C34 C32 C33 112.2(15) . .
C35 C32 C33 108.6(14) . .
C34 C32 C31 107.9(16) . .
C35 C32 C31 112.2(14) . .
C33 C32 C31 106.6(15) . .
C32 C33 H33A 109.5 . .
C32 C33 H33B 109.5 . .
H33A C33 H33B 109.5 . .
C32 C33 H33C 109.5 . .
H33A C33 H33C 109.5 . .
H33B C33 H33C 109.5 . .
C32 C34 H34A 109.5 . .
C32 C34 H34B 109.5 . .
H34A C34 H34B 109.5 . .
C32 C34 H34C 109.5 . .
H34A C34 H34C 109.5 . .
H34B C34 H34C 109.5 . .
C32 C35 H35A 109.5 . .
C32 C35 H35B 109.5 . .
H35A C35 H35B 109.5 . .
C32 C35 H35C 109.5 . .
H35A C35 H35C 109.5 . .
H35B C35 H35C 109.5 . .
O15 C36 O16 130(2) . .
O15 C36 C37 122(2) . .
O16 C36 C37 108(3) . .
C36 C37 C38 110(2) . .
C36 C37 C39 108.5(18) . .
C38 C37 C39 108.6(17) . .
C36 C37 C40 113(2) . .
C38 C37 C40 106.9(16) . .
C39 C37 C40 109.6(16) . .
C37 C38 H38A 109.5 . .
C37 C38 H38B 109.5 . .
H38A C38 H38B 109.5 . .
C37 C38 H38C 109.5 . .
H38A C38 H38C 109.5 . .
H38B C38 H38C 109.5 . .
C37 C39 H39A 109.5 . .
C37 C39 H39B 109.5 . .
H39A C39 H39B 109.5 . .
C37 C39 H39C 109.5 . .
H39A C39 H39C 109.5 . .
H39B C39 H39C 109.5 . .
C37 C40 H40A 109.5 . .
C37 C40 H40B 109.5 . .
H40A C40 H40B 109.5 . .
C37 C40 H40C 109.5 . .
H40A C40 H40C 109.5 . .
H40B C40 H40C 109.5 . .
O17 C41 O18 128(2) . .
O17 C41 C42 118(3) . .
O18 C41 C42 113(3) . .
C44 C42 C43 110.5(16) . .
C44 C42 C45 110.1(17) . .
C43 C42 C45 109.9(17) . .
C44 C42 C41 104.1(17) . .
C43 C42 C41 114.0(19) . .
C45 C42 C41 108(2) . .
C42 C43 H43A 109.5 . .
C42 C43 H43B 109.5 . .
H43A C43 H43B 109.5 . .
C42 C43 H43C 109.5 . .
H43A C43 H43C 109.5 . .
H43B C43 H43C 109.5 . .
C42 C44 H44A 109.5 . .
C42 C44 H44B 109.5 . .
H44A C44 H44B 109.5 . .
C42 C44 H44C 109.5 . .
H44A C44 H44C 109.5 . .
H44B C44 H44C 109.5 . .
C42 C45 H45A 109.5 . .
C42 C45 H45B 109.5 . .
H45A C45 H45B 109.5 . .
C42 C45 H45C 109.5 . .
H45A C45 H45C 109.5 . .
H45B C45 H45C 109.5 . .
O20 C46 O19 124(2) . .
O20 C46 C47 118.6(19) . .
O19 C46 C47 118(2) . .
C46 C47 C48 113.0(18) . .
C46 C47 C49 107.5(18) . .
C48 C47 C49 108.2(15) . .
C46 C47 C50 105.8(18) . .
C48 C47 C50 111.9(16) . .
C49 C47 C50 110.4(17) . .
C47 C48 H48A 109.5 . .
C47 C48 H48B 109.5 . .
H48A C48 H48B 109.5 . .
C47 C48 H48C 109.5 . .
H48A C48 H48C 109.5 . .
H48B C48 H48C 109.5 . .
C47 C49 H49A 109.5 . .
C47 C49 H49B 109.5 . .
H49A C49 H49B 109.5 . .
C47 C49 H49C 109.5 . .
H49A C49 H49C 109.5 . .
H49B C49 H49C 109.5 . .
C47 C50 H50A 109.5 . .
C47 C50 H50B 109.5 . .
H50A C50 H50B 109.5 . .
C47 C50 H50C 109.5 . .
H50A C50 H50C 109.5 . .
H50B C50 H50C 109.5 . .
O21 C51 O22 131(3) . .
O21 C51 C52 120(2) . .
O22 C51 C52 109(3) . .
C55 C52 C53 112.8(17) . .
C55 C52 C54 112.8(16) . .
C53 C52 C54 108.0(16) . .
C55 C52 C51 110.0(18) . .
C53 C52 C51 97.9(17) . .
C54 C52 C51 114(2) . .
C52 C53 H53A 109.5 . .
C52 C53 H53B 109.5 . .
H53A C53 H53B 109.5 . .
C52 C53 H53C 109.5 . .
H53A C53 H53C 109.5 . .
H53B C53 H53C 109.5 . .
C52 C54 H54A 109.5 . .
C52 C54 H54B 109.5 . .
H54A C54 H54B 109.5 . .
C52 C54 H54C 109.5 . .
H54A C54 H54C 109.5 . .
H54B C54 H54C 109.5 . .
C52 C55 H55A 109.5 . .
C52 C55 H55B 109.5 . .
H55A C55 H55B 109.5 . .
C52 C55 H55C 109.5 . .
H55A C55 H55C 109.5 . .
H55B C55 H55C 109.5 . .
O24 C56 O23 124(2) . .
O24 C56 C57 119(3) . .
O23 C56 C57 118(2) . .
C56 C57 C58 106(2) . .
C56 C57 C60 112(2) . .
C58 C57 C60 108.8(19) . .
C56 C57 C59 110(2) . .
C58 C57 C59 111.6(19) . .
C60 C57 C59 109.0(19) . .
C57 C58 H58A 109.5 . .
C57 C58 H58B 109.5 . .
H58A C58 H58B 109.5 . .
C57 C58 H58C 109.5 . .
H58A C58 H58C 109.5 . .
H58B C58 H58C 109.5 . .
C57 C59 H59A 109.5 . .
C57 C59 H59B 109.5 . .
H59A C59 H59B 109.5 . .
C57 C59 H59C 109.5 . .
H59A C59 H59C 109.5 . .
H59B C59 H59C 109.5 . .
C57 C60 H60A 109.5 . .
C57 C60 H60B 109.5 . .
H60A C60 H60B 109.5 . .
C57 C60 H60C 109.5 . .
H60A C60 H60C 109.5 . .
H60B C60 H60C 109.5 . .
O25 C61 O26 125(3) . .
O25 C61 C62 129(3) . .
O26 C61 C62 100(3) . .
C65 C62 C63 112.3(19) . .
C65 C62 C64 110.0(19) . .
C63 C62 C64 107.8(19) . .
C65 C62 C61 100(2) . .
C63 C62 C61 102(2) . .
C64 C62 C61 124(3) . .
C62 C63 H63A 109.5 . .
C62 C63 H63B 109.5 . .
H63A C63 H63B 109.5 . .
C62 C63 H63C 109.5 . .
H63A C63 H63C 109.5 . .
H63B C63 H63C 109.5 . .
C62 C64 H64A 109.5 . .
C62 C64 H64B 109.5 . .
H64A C64 H64B 109.5 . .
C62 C64 H64C 109.5 . .
H64A C64 H64C 109.5 . .
H64B C64 H64C 109.5 . .
C62 C65 H65A 109.5 . .
C62 C65 H65B 109.5 . .
H65A C65 H65B 109.5 . .
C62 C65 H65C 109.5 . .
H65A C65 H65C 109.5 . .
H65B C65 H65C 109.5 . .
O28 C66 O27 126(3) . .
O28 C66 C67 122(2) . .
O27 C66 C67 112(3) . .
C66 C67 C69 112(2) . .
C66 C67 C70 106(2) . .
C69 C67 C70 110.7(19) . .
C66 C67 C68 108(2) . .
C69 C67 C68 109.2(19) . .
C70 C67 C68 110.6(18) . .
C67 C68 H68A 109.5 . .
C67 C68 H68B 109.5 . .
H68A C68 H68B 109.5 . .
C67 C68 H68C 109.5 . .
H68A C68 H68C 109.5 . .
H68B C68 H68C 109.5 . .
C67 C69 H69A 109.5 . .
C67 C69 H69B 109.5 . .
H69A C69 H69B 109.5 . .
C67 C69 H69C 109.5 . .
H69A C69 H69C 109.5 . .
H69B C69 H69C 109.5 . .
C67 C70 H70A 109.5 . .
C67 C70 H70B 109.5 . .
H70A C70 H70B 109.5 . .
C67 C70 H70C 109.5 . .
H70A C70 H70C 109.5 . .
H70B C70 H70C 109.5 . .
O29 C71 O30 122(2) . .
O29 C71 C72 120(3) . .
O30 C71 C72 118(2) . .
C71 C72 C75 105.9(19) . .
C71 C72 C74 112(2) . .
C75 C72 C74 111.2(16) . .
C71 C72 C73 109(2) . .
C75 C72 C73 110.0(19) . .
C74 C72 C73 108.5(17) . .
C72 C73 H73A 109.5 . .
C72 C73 H73B 109.5 . .
H73A C73 H73B 109.5 . .
C72 C73 H73C 109.5 . .
H73A C73 H73C 109.5 . .
H73B C73 H73C 109.5 . .
C72 C74 H74A 109.5 . .
C72 C74 H74B 109.5 . .
H74A C74 H74B 109.5 . .
C72 C74 H74C 109.5 . .
H74A C74 H74C 109.5 . .
H74B C74 H74C 109.5 . .
C72 C75 H75A 109.5 . .
C72 C75 H75B 109.5 . .
H75A C75 H75B 109.5 . .
C72 C75 H75C 109.5 . .
H75A C75 H75C 109.5 . .
H75B C75 H75C 109.5 . .
O32 C76 O31 127.7(18) . .
O32 C76 C77 118.7(19) . .
O31 C76 C77 114(2) . .
C80 C77 C78 111.6(15) . .
C80 C77 C79 109.9(15) . .
C78 C77 C79 108.2(14) . .
C80 C77 C76 108.3(16) . .
C78 C77 C76 112.7(15) . .
C79 C77 C76 105.9(14) . .
C77 C78 H78A 109.5 . .
C77 C78 H78B 109.5 . .
H78A C78 H78B 109.5 . .
C77 C78 H78C 109.5 . .
H78A C78 H78C 109.5 . .
H78B C78 H78C 109.5 . .
C77 C79 H79A 109.5 . .
C77 C79 H79B 109.5 . .
H79A C79 H79B 109.5 . .
C77 C79 H79C 109.5 . .
H79A C79 H79C 109.5 . .
H79B C79 H79C 109.5 . .
C77 C80 H80A 109.5 . .
C77 C80 H80B 109.5 . .
H80A C80 H80B 109.5 . .
C77 C80 H80C 109.5 . .
H80A C80 H80C 109.5 . .
H80B C80 H80C 109.5 . .
C95 N1 C91 116.2(19) . .
C95 N1 Cu1 117.7(17) . .
C91 N1 Cu1 126.1(14) . .
C98 N2 C97 127(3) . .
C98 N2 H2A 105.5 . .
C97 N2 H2A 105.5 . .
C98 N2 H2B 105.5 . .
C97 N2 H2B 105.5 . .
H2A N2 H2B 106.1 . .
C108 S1 C102 107(4) . .
O33 C81 O34 125.9(17) . .
O33 C81 C82 115.5(19) . .
O34 C81 C82 118.5(17) . .
C85 C82 C84 122(2) . .
C85 C82 C83 103(2) . .
C84 C82 C83 107.3(19) . .
C85 C82 C81 108.3(18) . .
C84 C82 C81 106.5(17) . .
C83 C82 C81 109.5(18) . .
C82 C83 H83A 109.5 . .
C82 C83 H83B 109.5 . .
H83A C83 H83B 109.5 . .
C82 C83 H83C 109.5 . .
H83A C83 H83C 109.5 . .
H83B C83 H83C 109.5 . .
C82 C84 H84A 109.5 . .
C82 C84 H84B 109.5 . .
H84A C84 H84B 109.5 . .
C82 C84 H84C 109.5 . .
H84A C84 H84C 109.5 . .
H84B C84 H84C 109.5 . .
C82 C85 H85A 109.5 . .
C82 C85 H85B 109.5 . .
H85A C85 H85B 109.5 . .
C82 C85 H85C 109.5 . .
H85A C85 H85C 109.5 . .
H85B C85 H85C 109.5 . .
O36 C86 O35 127.6(19) 5_657 .
O36 C86 C87 124(2) 5_657 .
O35 C86 C87 108(2) . .
C90 C87 C89 116(2) . .
C90 C87 C88 107.3(18) . .
C89 C87 C88 109(2) . .
C90 C87 C86 113.9(18) . .
C89 C87 C86 105.0(17) . .
C88 C87 C86 105.0(19) . .
C87 C88 H88A 109.5 . .
C87 C88 H88B 109.5 . .
H88A C88 H88B 109.5 . .
C87 C88 H88C 109.5 . .
H88A C88 H88C 109.5 . .
H88B C88 H88C 109.5 . .
C87 C89 H89A 109.5 . .
C87 C89 H89B 109.5 . .
H89A C89 H89B 109.5 . .
C87 C89 H89C 109.5 . .
H89A C89 H89C 109.5 . .
H89B C89 H89C 109.5 . .
C87 C90 H90A 109.5 . .
C87 C90 H90B 109.5 . .
H90A C90 H90B 109.5 . .
C87 C90 H90C 109.5 . .
H90A C90 H90C 109.5 . .
H90B C90 H90C 109.5 . .
C92 C91 N1 125.0(19) . .
C92 C91 H91 117.5 . .
N1 C91 H91 117.5 . .
C93 C92 C91 117(3) . .
C93 C92 H92 121.6 . .
C91 C92 H92 121.6 . .
C92 C93 C94 121(3) . .
C92 C93 C96 118(3) . .
C94 C93 C96 118(2) . .
C95 C94 C93 119(2) . .
C95 C94 H94 120.3 . .
C93 C94 H94 120.3 . .
N1 C95 C94 121(2) . .
N1 C95 H95 119.6 . .
C94 C95 H95 119.6 . .
C97 C96 C93 83(2) . .
C97 C96 H96A 114.8 . .
C93 C96 H96A 114.8 . .
C97 C96 H96B 114.8 . .
C93 C96 H96B 114.8 . .
H96A C96 H96B 111.9 . .
C96 C97 N2 91(3) . .
C96 C97 H97A 113.4 . .
N2 C97 H97A 113.4 . .
C96 C97 H97B 113.4 . .
N2 C97 H97B 113.4 . .
H97A C97 H97B 110.7 . .
N2 C98 C99 122(3) . .
N2 C98 H98A 106.9 . .
C99 C98 H98A 106.9 . .
N2 C98 H98B 106.9 . .
C99 C98 H98B 106.9 . .
H98A C98 H98B 106.7 . .
C100 C99 C104 120.0 . .
C100 C99 C98 123.9(15) . .
C104 C99 C98 115.7(15) . .
C99 C100 C101 120.0 . .
C99 C100 H100 120.0 . .
C101 C100 H100 120.0 . .
C102 C101 C100 120.0 . .
C102 C101 H101 120.0 . .
C100 C101 H101 120.0 . .
C103 C102 C101 120.0 . .
C103 C102 S1 124(2) . .
C101 C102 S1 116(2) . .
C102 C103 C104 120.0 . .
C102 C103 H103 120.0 . .
C104 C103 H103 120.0 . .
C103 C104 C99 120.0 . .
C103 C104 H104 120.0 . .
C99 C104 H104 120.0 . .
C12 C155 H15D 109.5 . .
C12 C155 H15E 109.5 . .
H15D C155 H15E 109.5 . .
C12 C155 H15F 109.5 . .
H15D C155 H15F 109.5 . .
H15E C155 H15F 109.5 . .
S1 C108 H10D 109.5 . .
S1 C108 H10E 109.5 . .
H10D C108 H10E 109.5 . .
S1 C108 H10F 109.5 . .
H10D C108 H10F 109.5 . .
H10E C108 H10F 109.5 . .
C201 C200 C205 120.0 . .
C201 C200 C206 119.7(8) . .
C205 C200 C206 119.5(9) . .
C200 C201 C202 120.0 . .
C200 C201 H201 120.0 . .
C202 C201 H201 120.0 . .
C203 C202 C201 120.0 . .
C203 C202 H202 120.0 . .
C201 C202 H202 120.0 . .
C202 C203 C204 120.0 . .
C202 C203 H203 120.0 . .
C204 C203 H203 120.0 . .
C205 C204 C203 120.0 . .
C205 C204 H204 120.0 . .
C203 C204 H204 120.0 . .
C204 C205 C200 120.0 . .
C204 C205 H205 120.0 . .
C200 C205 H205 120.0 . .
C200 C206 H20D 109.5 . .
C200 C206 H20E 109.5 . .
H20D C206 H20E 109.5 . .
C200 C206 H20F 109.5 . .
H20D C206 H20F 109.5 . .
H20E C206 H20F 109.5 . .
C208 C207 C212 120.0 . .
C208 C207 H207 120.0 . .
C212 C207 H207 120.0 . .
C209 C208 C207 120.0 . .
C209 C208 H208 120.0 . .
C207 C208 H208 120.0 . .
C208 C209 C210 120.0 . .
C208 C209 H209 120.0 . .
C210 C209 H209 120.0 . .
C211 C210 C209 120.0 . .
C211 C210 H210 120.0 . .
C209 C210 H210 120.0 . .
C210 C211 C212 120.0 . .
C210 C211 H211 120.0 . .
C212 C211 H211 120.0 . .
C211 C212 C207 120.0 . .
C211 C212 C213 119.2(9) . .
C207 C212 C213 119.3(9) . .
C212 C213 H21A 109.5 . .
C212 C213 H21B 109.5 . .
H21A C213 H21B 109.5 . .
C212 C213 H21C 109.5 . .
H21A C213 H21C 109.5 . .
H21B C213 H21C 109.5 . .

loop_
_geom_bond_atom_site_label_1
_geom_bond_atom_site_label_2
_geom_bond_distance
_geom_bond_site_symmetry_2
Cr1 F8 1.933(9) .
Cr1 O30 1.946(14) .
Cr1 O32 1.946(11) .
Cr1 O1 1.961(12) .
Cr1 F1 1.983(8) .
Cr1 O3 1.995(13) .
Cr2 F1 1.911(8) .
Cr2 F2 1.926(8) .
Cr2 O2 1.931(12) .
Cr2 O4 1.941(12) .
Cr2 O5 1.944(12) .
Cr2 O7 1.965(13) .
Cr3 O11 1.913(15) .
Cr3 F3 1.922(8) .
Cr3 F2 1.935(7) .
Cr3 O8 1.943(12) .
Cr3 O6 1.986(13) .
Cr3 O9 1.991(11) .
Cr4 O15 1.913(13) .
Cr4 O10 1.924(11) .
Cr4 F4 1.926(9) .
Cr4 F3 1.929(8) .
Cr4 O12 1.950(14) .
Cr4 O13 1.992(13) .
Cr5 F4 1.905(9) .
Cr5 F5 1.934(10) .
Cr5 O17 1.975(16) .
Cr5 O14 1.976(12) .
Cr5 O16 1.984(14) .
Cr5 O19 1.986(13) .
Cr6 O21 1.869(18) .
Cr6 F6 1.902(8) .
Cr6 F5 1.927(10) .
Cr6 O18 1.931(15) .
Cr6 O23 1.932(15) .
Cr6 O20 1.973(16) .
Cr7 F7 1.896(10) .
Cr7 F6 1.935(10) .
Cr7 O25 1.96(2) .
Cr7 O24 1.970(16) .
Cr7 O27 1.981(16) .
Cr7 O22 1.986(16) .
Cr8 F8 1.977(9) .
Cr8 O31 1.987(14) .
Cr8 F7 1.992(9) .
Cr8 O28 1.996(17) .
Cr8 O26 2.017(19) .
Cr8 O29 2.026(17) .
Cu1 O36 1.904(15) .
Cu1 O34 1.943(13) 5_657
Cu1 O33 1.955(12) .
Cu1 O35 1.966(13) .
Cu1 N1 2.168(16) .
Cu1 Cu1 2.594(5) 5_657
O1 C1 1.274(18) .
O2 C1 1.269(19) .
O3 C6 1.20(2) .
O4 C6 1.30(2) .
O5 C11 1.26(2) .
O6 C11 1.19(2) .
O7 C16 1.22(2) .
O8 C16 1.25(2) .
O9 C21 1.33(2) .
O10 C21 1.186(18) .
O11 C26 1.27(2) .
O12 C26 1.20(2) .
O13 C31 1.245(19) .
O14 C31 1.210(19) .
O15 C36 1.16(3) .
O16 C36 1.27(3) .
O17 C41 1.23(3) .
O18 C41 1.29(3) .
O19 C46 1.25(2) .
O20 C46 1.20(2) .
O21 C51 1.17(3) .
O22 C51 1.31(3) .
O23 C56 1.27(3) .
O24 C56 1.20(3) .
O25 C61 1.10(4) .
O26 C61 1.37(3) .
O27 C66 1.29(2) .
O28 C66 1.20(3) .
O29 C71 1.22(3) .
O30 C71 1.26(3) .
O31 C76 1.29(2) .
O32 C76 1.19(2) .
O33 C81 1.23(2) .
O34 C81 1.27(2) .
O34 Cu1 1.943(13) 5_657
O35 C86 1.28(2) .
O36 C86 1.21(2) 5_657
C1 C2 1.56(2) .
C2 C4 1.504(12) .
C2 C3 1.507(12) .
C2 C5 1.518(12) .
C3 H3A 0.9800 .
C3 H3B 0.9800 .
C3 H3C 0.9800 .
C4 H4A 0.9800 .
C4 H4B 0.9800 .
C4 H4C 0.9800 .
C5 H5A 0.9800 .
C5 H5B 0.9800 .
C5 H5C 0.9800 .
C6 C7 1.51(2) .
C7 C10 1.496(13) .
C7 C9 1.505(13) .
C7 C8 1.517(14) .
C8 H8A 0.9800 .
C8 H8B 0.9800 .
C8 H8C 0.9800 .
C9 H9A 0.9800 .
C9 H9B 0.9800 .
C9 H9C 0.9800 .
C10 H10A 0.9800 .
C10 H10B 0.9800 .
C10 H10C 0.9800 .
C11 C12 1.47(3) .
C12 C155 1.43(4) .
C12 C13 1.501(14) .
C12 C15 1.510(14) .
C13 H13A 0.9800 .
C13 H13B 0.9800 .
C13 H13C 0.9800 .
C15 H15A 0.9800 .
C15 H15B 0.9800 .
C15 H15C 0.9800 .
C16 C17 1.531(13) .
C17 C18 1.512(13) .
C17 C19 1.515(13) .
C17 C20 1.530(13) .
C18 H18A 0.9800 .
C18 H18B 0.9800 .
C18 H18C 0.9800 .
C19 H19A 0.9800 .
C19 H19B 0.9800 .
C19 H19C 0.9800 .
C20 H20A 0.9800 .
C20 H20B 0.9800 .
C20 H20C 0.9800 .
C21 C22 1.55(2) .
C22 C24 1.503(13) .
C22 C25 1.512(13) .
C22 C23 1.518(12) .
C23 H23A 0.9800 .
C23 H23B 0.9800 .
C23 H23C 0.9800 .
C24 H24A 0.9800 .
C24 H24B 0.9800 .
C24 H24C 0.9800 .
C25 H25A 0.9800 .
C25 H25B 0.9800 .
C25 H25C 0.9800 .
C26 C27 1.54(3) .
C27 C29 1.498(14) .
C27 C28 1.503(14) .
C27 C30 1.512(14) .
C28 H28A 0.9800 .
C28 H28B 0.9800 .
C28 H28C 0.9800 .
C29 H29A 0.9800 .
C29 H29B 0.9800 .
C29 H29C 0.9800 .
C30 H30A 0.9800 .
C30 H30B 0.9800 .
C30 H30C 0.9800 .
C31 C32 1.53(2) .
C32 C34 1.505(13) .
C32 C35 1.509(13) .
C32 C33 1.512(13) .
C33 H33A 0.9800 .
C33 H33B 0.9800 .
C33 H33C 0.9800 .
C34 H34A 0.9800 .
C34 H34B 0.9800 .
C34 H34C 0.9800 .
C35 H35A 0.9800 .
C35 H35B 0.9800 .
C35 H35C 0.9800 .
C36 C37 1.49(3) .
C37 C38 1.504(13) .
C37 C39 1.518(13) .
C37 C40 1.533(13) .
C38 H38A 0.9800 .
C38 H38B 0.9800 .
C38 H38C 0.9800 .
C39 H39A 0.9800 .
C39 H39B 0.9800 .
C39 H39C 0.9800 .
C40 H40A 0.9800 .
C40 H40B 0.9800 .
C40 H40C 0.9800 .
C41 C42 1.58(3) .
C42 C44 1.503(13) .
C42 C43 1.513(13) .
C42 C45 1.513(13) .
C43 H43A 0.9800 .
C43 H43B 0.9800 .
C43 H43C 0.9800 .
C44 H44A 0.9800 .
C44 H44B 0.9800 .
C44 H44C 0.9800 .
C45 H45A 0.9800 .
C45 H45B 0.9800 .
C45 H45C 0.9800 .
C46 C47 1.47(3) .
C47 C48 1.509(13) .
C47 C49 1.510(13) .
C47 C50 1.520(13) .
C48 H48A 0.9800 .
C48 H48B 0.9800 .
C48 H48C 0.9800 .
C49 H49A 0.9800 .
C49 H49B 0.9800 .
C49 H49C 0.9800 .
C50 H50A 0.9800 .
C50 H50B 0.9800 .
C50 H50C 0.9800 .
C51 C52 1.62(3) .
C52 C55 1.513(13) .
C52 C53 1.514(13) .
C52 C54 1.518(13) .
C53 H53A 0.9800 .
C53 H53B 0.9800 .
C53 H53C 0.9800 .
C54 H54A 0.9800 .
C54 H54B 0.9800 .
C54 H54C 0.9800 .
C55 H55A 0.9800 .
C55 H55B 0.9800 .
C55 H55C 0.9800 .
C56 C57 1.46(3) .
C57 C58 1.505(14) .
C57 C60 1.507(14) .
C57 C59 1.510(14) .
C58 H58A 0.9800 .
C58 H58B 0.9800 .
C58 H58C 0.9800 .
C59 H59A 0.9800 .
C59 H59B 0.9800 .
C59 H59C 0.9800 .
C60 H60A 0.9800 .
C60 H60B 0.9800 .
C60 H60C 0.9800 .
C61 C62 1.60(5) .
C62 C65 1.501(14) .
C62 C63 1.509(14) .
C62 C64 1.513(14) .
C63 H63A 0.9800 .
C63 H63B 0.9800 .
C63 H63C 0.9800 .
C64 H64A 0.9800 .
C64 H64B 0.9800 .
C64 H64C 0.9800 .
C65 H65A 0.9800 .
C65 H65B 0.9800 .
C65 H65C 0.9800 .
C66 C67 1.51(4) .
C67 C69 1.511(14) .
C67 C70 1.513(14) .
C67 C68 1.519(14) .
C68 H68A 0.9800 .
C68 H68B 0.9800 .
C68 H68C 0.9800 .
C69 H69A 0.9800 .
C69 H69B 0.9800 .
C69 H69C 0.9800 .
C70 H70A 0.9800 .
C70 H70B 0.9800 .
C70 H70C 0.9800 .
C71 C72 1.50(3) .
C72 C75 1.515(14) .
C72 C74 1.517(13) .
C72 C73 1.517(14) .
C73 H73A 0.9800 .
C73 H73B 0.9800 .
C73 H73C 0.9800 .
C74 H74A 0.9800 .
C74 H74B 0.9800 .
C74 H74C 0.9800 .
C75 H75A 0.9800 .
C75 H75B 0.9800 .
C75 H75C 0.9800 .
C76 C77 1.55(2) .
C77 C80 1.506(12) .
C77 C78 1.509(13) .
C77 C79 1.513(13) .
C78 H78A 0.9800 .
C78 H78B 0.9800 .
C78 H78C 0.9800 .
C79 H79A 0.9800 .
C79 H79B 0.9800 .
C79 H79C 0.9800 .
C80 H80A 0.9800 .
C80 H80B 0.9800 .
C80 H80C 0.9800 .
N1 C95 1.33(2) .
N1 C91 1.36(3) .
N2 C98 1.23(3) .
N2 C97 1.72(4) .
N2 H2A 0.9200 .
N2 H2B 0.9200 .
S1 C108 1.42(2) .
S1 C102 1.603(14) .
C81 C82 1.59(3) .
C82 C85 1.42(3) .
C82 C84 1.45(3) .
C82 C83 1.56(3) .
C83 H83A 0.9800 .
C83 H83B 0.9800 .
C83 H83C 0.9800 .
C84 H84A 0.9800 .
C84 H84B 0.9800 .
C84 H84C 0.9800 .
C85 H85A 0.9800 .
C85 H85B 0.9800 .
C85 H85C 0.9800 .
C86 O36 1.21(2) 5_657
C86 C87 1.64(3) .
C87 C90 1.46(3) .
C87 C89 1.50(3) .
C87 C88 1.59(3) .
C88 H88A 0.9800 .
C88 H88B 0.9800 .
C88 H88C 0.9800 .
C89 H89A 0.9800 .
C89 H89B 0.9800 .
C89 H89C 0.9800 .
C90 H90A 0.9800 .
C90 H90B 0.9800 .
C90 H90C 0.9800 .
C91 C92 1.36(3) .
C91 H91 0.9500 .
C92 C93 1.31(3) .
C92 H92 0.9500 .
C93 C94 1.40(4) .
C93 C96 1.84(4) .
C94 C95 1.37(3) .
C94 H94 0.9500 .
C95 H95 0.9500 .
C96 C97 1.40(3) .
C96 H96A 0.9900 .
C96 H96B 0.9900 .
C97 H97A 0.9900 .
C97 H97B 0.9900 .
C98 C99 1.55(3) .
C98 H98A 0.9900 .
C98 H98B 0.9900 .
C99 C100 1.3900 .
C99 C104 1.3900 .
C100 C101 1.3900 .
C100 H100 0.9500 .
C101 C102 1.3900 .
C101 H101 0.9500 .
C102 C103 1.3900 .
C103 C104 1.3900 .
C103 H103 0.9500 .
C104 H104 0.9500 .
C155 H15D 0.9800 .
C155 H15E 0.9800 .
C155 H15F 0.9800 .
C108 H10D 0.9800 .
C108 H10E 0.9800 .
C108 H10F 0.9800 .
C200 C201 1.3900 .
C200 C205 1.3900 .
C200 C206 1.40(2) .
C201 C202 1.3900 .
C201 H201 0.9500 .
C202 C203 1.3900 .
C202 H202 0.9500 .
C203 C204 1.3900 .
C203 H203 0.9500 .
C204 C205 1.3900 .
C204 H204 0.9500 .
C205 H205 0.9500 .
C206 H20D 0.9800 .
C206 H20E 0.9800 .
C206 H20F 0.9800 .
C207 C208 1.3900 .
C207 C212 1.3900 .
C207 H207 0.9500 .
C208 C209 1.3900 .
C208 H208 0.9500 .
C209 C210 1.3900 .
C209 H209 0.9500 .
C210 C211 1.3900 .
C210 H210 0.9500 .
C211 C212 1.3900 .
C211 H211 0.9500 .
C212 C213 1.409(19) .
C213 H21A 0.9800 .
C213 H21B 0.9800 .
C213 H21C 0.9800 .

loop_
_geom_hbond_atom_site_label_D
_geom_hbond_atom_site_label_H
_geom_hbond_atom_site_label_A
_geom_hbond_distance_DH
_geom_hbond_distance_HA
_geom_hbond_distance_DA
_geom_hbond_angle_DHA
N2 H2B F1 0.92 2.09 2.80(3) 132.1
N2 H2A F7 0.92 2.34 3.17(2) 150.1
N2 H2A F8 0.92 2.16 2.85(2) 131.8

loop_
_geom_torsion_atom_site_label_1
_geom_torsion_atom_site_label_2
_geom_torsion_atom_site_label_3
_geom_torsion_atom_site_label_4
_geom_torsion
_geom_torsion_site_symmetry_1
_geom_torsion_site_symmetry_4
F2 Cr2 F1 Cr1 132.1(5) . .
O2 Cr2 F1 Cr1 -50.7(6) . .
O4 Cr2 F1 Cr1 41.6(6) . .
O5 Cr2 F1 Cr1 -137.9(6) . .
O7 Cr2 F1 Cr1 125(27) . .
F8 Cr1 F1 Cr2 -142.0(6) . .
O30 Cr1 F1 Cr2 124.1(7) . .
O32 Cr1 F1 Cr2 -19(11) . .
O1 Cr1 F1 Cr2 35.8(6) . .
O3 Cr1 F1 Cr2 -52.7(6) . .
F1 Cr2 F2 Cr3 131.8(5) . .
O2 Cr2 F2 Cr3 26(10) . .
O4 Cr2 F2 Cr3 -136.3(6) . .
O5 Cr2 F2 Cr3 41.2(6) . .
O7 Cr2 F2 Cr3 -48.4(6) . .
O11 Cr3 F2 Cr2 128.5(6) . .
F3 Cr3 F2 Cr2 -140.5(5) . .
O8 Cr3 F2 Cr2 40.3(6) . .
O6 Cr3 F2 Cr2 -49.6(6) . .
O9 Cr3 F2 Cr2 -62(13) . .
O11 Cr3 F3 Cr4 -39.4(6) . .
F2 Cr3 F3 Cr4 -129.6(5) . .
O8 Cr3 F3 Cr4 7(30) . .
O6 Cr3 F3 Cr4 139.2(5) . .
O9 Cr3 F3 Cr4 52.6(6) . .
O15 Cr4 F3 Cr3 -14(14) . .
O10 Cr4 F3 Cr3 -38.3(6) . .
F4 Cr4 F3 Cr3 142.3(5) . .
O12 Cr4 F3 Cr3 51.6(6) . .
O13 Cr4 F3 Cr3 -126.1(5) . .
F5 Cr5 F4 Cr4 -129.3(6) . .
O17 Cr5 F4 Cr4 61(9) . .
O14 Cr5 F4 Cr4 -40.2(7) . .
O16 Cr5 F4 Cr4 51.9(7) . .
O19 Cr5 F4 Cr4 139.8(7) . .
O15 Cr4 F4 Cr5 -42.7(8) . .
O10 Cr4 F4 Cr5 -31(10) . .
F3 Cr4 F4 Cr5 138.2(6) . .
O12 Cr4 F4 Cr5 -130.7(6) . .
O13 Cr4 F4 Cr5 49.2(6) . .
O21 Cr6 F5 Cr5 -140.4(7) . .
F6 Cr6 F5 Cr5 126.0(5) . .
O18 Cr6 F5 Cr5 -53.6(7) . .
O23 Cr6 F5 Cr5 -33(15) . .
O20 Cr6 F5 Cr5 37.5(6) . .
F4 Cr5 F5 Cr6 -142.2(5) . .
O17 Cr5 F5 Cr6 37.2(7) . .
O14 Cr5 F5 Cr6 125.9(6) . .
O16 Cr5 F5 Cr6 -87(23) . .
O19 Cr5 F5 Cr6 -51.4(7) . .
O21 Cr6 F6 Cr7 46.6(8) . .
F5 Cr6 F6 Cr7 136.1(6) . .
O18 Cr6 F6 Cr7 164(100) . .
O23 Cr6 F6 Cr7 -44.8(7) . .
O20 Cr6 F6 Cr7 -132.6(7) . .
F7 Cr7 F6 Cr6 -135.0(6) . .
O25 Cr7 F6 Cr6 -37(10) . .
O24 Cr7 F6 Cr6 45.9(8) . .
O27 Cr7 F6 Cr6 133.0(7) . .
O22 Cr7 F6 Cr6 -44.5(8) . .
F6 Cr7 F7 Cr8 -134.8(6) . .
O25 Cr7 F7 Cr8 49.9(8) . .
O24 Cr7 F7 Cr8 -91(25) . .
O27 Cr7 F7 Cr8 -45.3(7) . .
O22 Cr7 F7 Cr8 133.9(7) . .
F8 Cr8 F7 Cr7 138.0(6) . .
O31 Cr8 F7 Cr7 -17(17) . .
O28 Cr8 F7 Cr7 50.2(7) . .
O26 Cr8 F7 Cr7 -43.0(9) . .
O29 Cr8 F7 Cr7 -132.6(7) . .
O30 Cr1 F8 Cr8 -43.7(6) . .
O32 Cr1 F8 Cr8 49.8(6) . .
O1 Cr1 F8 Cr8 133(12) . .
F1 Cr1 F8 Cr8 -132.5(5) . .
O3 Cr1 F8 Cr8 137.9(5) . .
O31 Cr8 F8 Cr1 -38.2(6) . .
F7 Cr8 F8 Cr1 142.7(5) . .
O28 Cr8 F8 Cr1 -127.2(6) . .
O26 Cr8 F8 Cr1 106(24) . .
O29 Cr8 F8 Cr1 51.0(6) . .
F8 Cr1 O1 C1 104(12) . .
O30 Cr1 O1 C1 -79.2(17) . .
O32 Cr1 O1 C1 -172.6(17) . .
F1 Cr1 O1 C1 9.7(16) . .
O3 Cr1 O1 C1 99.1(17) . .
F1 Cr2 O2 C1 36.0(16) . .
F2 Cr2 O2 C1 141(9) . .
O4 Cr2 O2 C1 -56.1(16) . .
O5 Cr2 O2 C1 126.5(16) . .
O7 Cr2 O2 C1 -143.9(16) . .
F8 Cr1 O3 C6 131.8(16) . .
O30 Cr1 O3 C6 -21(10) . .
O32 Cr1 O3 C6 -135.1(16) . .
O1 Cr1 O3 C6 -48.4(16) . .
F1 Cr1 O3 C6 43.4(16) . .
F1 Cr2 O4 C6 -8.4(16) . .
F2 Cr2 O4 C6 -96.7(16) . .
O2 Cr2 O4 C6 84.2(17) . .
O5 Cr2 O4 C6 161(12) . .
O7 Cr2 O4 C6 172.7(17) . .
F1 Cr2 O5 C11 -100(2) . .
F2 Cr2 O5 C11 -12(2) . .
O2 Cr2 O5 C11 167(2) . .
O4 Cr2 O5 C11 91(13) . .
O7 Cr2 O5 C11 79(2) . .
O11 Cr3 O6 C11 -90(13) . .
F3 Cr3 O6 C11 125(2) . .
F2 Cr3 O6 C11 36(2) . .
O8 Cr3 O6 C11 -56(2) . .
O9 Cr3 O6 C11 -144(2) . .
F1 Cr2 O7 C16 34(29) . .
F2 Cr2 O7 C16 27(2) . .
O2 Cr2 O7 C16 -150(2) . .
O4 Cr2 O7 C16 118(2) . .
O5 Cr2 O7 C16 -63(2) . .
O11 Cr3 O8 C16 -91.2(19) . .
F3 Cr3 O8 C16 -137(29) . .
F2 Cr3 O8 C16 -1.0(19) . .
O6 Cr3 O8 C16 90.2(19) . .
O9 Cr3 O8 C16 176.8(19) . .
O11 Cr3 O9 C21 47.8(15) . .
F3 Cr3 O9 C21 -43.3(15) . .
F2 Cr3 O9 C21 -121(13) . .
O8 Cr3 O9 C21 135.9(15) . .
O6 Cr3 O9 C21 -134.2(15) . .
O15 Cr4 O10 C21 -179(2) . .
F4 Cr4 O10 C21 169(9) . .
F3 Cr4 O10 C21 -0.1(19) . .
O12 Cr4 O10 C21 -91.1(19) . .
O13 Cr4 O10 C21 88.9(19) . .
F3 Cr3 O11 C26 3.9(18) . .
F2 Cr3 O11 C26 92.7(18) . .
O8 Cr3 O11 C26 -175.3(18) . .
O6 Cr3 O11 C26 -141(12) . .
O9 Cr3 O11 C26 -86.9(19) . .
O15 Cr4 O12 C26 138.1(19) . .
O10 Cr4 O12 C26 52.4(18) . .
F4 Cr4 O12 C26 -130.5(18) . .
F3 Cr4 O12 C26 -39.7(18) . .
O13 Cr4 O12 C26 53(15) . .
O15 Cr4 O13 C31 55.1(16) . .
O10 Cr4 O13 C31 140.7(16) . .
F4 Cr4 O13 C31 -36.4(16) . .
F3 Cr4 O13 C31 -127.1(16) . .
O12 Cr4 O13 C31 141(14) . .
F4 Cr5 O14 C31 10(2) . .
F5 Cr5 O14 C31 100(2) . .
O17 Cr5 O14 C31 -167(2) . .
O16 Cr5 O14 C31 -79(2) . .
O19 Cr5 O14 C31 -171(91) . .
O10 Cr4 O15 C36 -172(3) . .
F4 Cr4 O15 C36 7(3) . .
F3 Cr4 O15 C36 163(12) . .
O12 Cr4 O15 C36 98(3) . .
O13 Cr4 O15 C36 -85(3) . .
F4 Cr5 O16 C36 -36.2(18) . .
F5 Cr5 O16 C36 -91(23) . .
O17 Cr5 O16 C36 144.3(18) . .
O14 Cr5 O16 C36 55.6(18) . .
O19 Cr5 O16 C36 -127.1(18) . .
F4 Cr5 O17 C41 -179(100) . .
F5 Cr5 O17 C41 11(2) . .
O14 Cr5 O17 C41 -78(2) . .
O16 Cr5 O17 C41 -170(2) . .
O19 Cr5 O17 C41 102(2) . .
O21 Cr6 O18 C41 128(2) . .
F6 Cr6 O18 C41 11(63) . .
F5 Cr6 O18 C41 39(2) . .
O23 Cr6 O18 C41 -140(2) . .
O20 Cr6 O18 C41 -52(2) . .
F4 Cr5 O19 C46 134.8(17) . .
F5 Cr5 O19 C46 44.9(17) . .
O17 Cr5 O19 C46 -48.3(17) . .
O14 Cr5 O19 C46 -44(15) . .
O16 Cr5 O19 C46 -135.9(17) . .
O21 Cr6 O20 C46 108(19) . .
F6 Cr6 O20 C46 -91(2) . .
F5 Cr6 O20 C46 -1(2) . .
O18 Cr6 O20 C46 89(2) . .
O23 Cr6 O20 C46 176(2) . .
F6 Cr6 O21 C51 -29(3) . .
F5 Cr6 O21 C51 -118(3) . .
O18 Cr6 O21 C51 152(3) . .
O23 Cr6 O21 C51 64(3) . .
O20 Cr6 O21 C51 132(18) . .
F7 Cr7 O22 C51 113(2) . .
F6 Cr7 O22 C51 24(2) . .
O25 Cr7 O22 C51 -156(2) . .
O24 Cr7 O22 C51 -66(2) . .
O27 Cr7 O22 C51 -84(15) . .
O21 Cr6 O23 C56 -78(2) . .
F6 Cr6 O23 C56 16(2) . .
F5 Cr6 O23 C56 175(100) . .
O18 Cr6 O23 C56 -164(2) . .
O20 Cr6 O23 C56 104(2) . .
F7 Cr7 O24 C56 -66(25) . .
F6 Cr7 O24 C56 -22(3) . .
O25 Cr7 O24 C56 153(3) . .
O27 Cr7 O24 C56 -112(3) . .
O22 Cr7 O24 C56 69(3) . .
F7 Cr7 O25 C61 -47(4) . .
F6 Cr7 O25 C61 -144(8) . .
O24 Cr7 O25 C61 133(4) . .
O27 Cr7 O25 C61 46(4) . .
O22 Cr7 O25 C61 -137(4) . .
F8 Cr8 O26 C61 58(25) . .
O31 Cr8 O26 C61 -158(3) . .
F7 Cr8 O26 C61 21(3) . .
O28 Cr8 O26 C61 -69(3) . .
O29 Cr8 O26 C61 113(3) . .
F7 Cr7 O27 C66 18(2) . .
F6 Cr7 O27 C66 108(2) . .
O25 Cr7 O27 C66 -73(2) . .
O24 Cr7 O27 C66 -162(2) . .
O22 Cr7 O27 C66 -145(14) . .
F8 Cr8 O28 C66 -122(3) . .
O31 Cr8 O28 C66 144(3) . .
F7 Cr8 O28 C66 -34(3) . .
O26 Cr8 O28 C66 57(3) . .
O29 Cr8 O28 C66 -154(11) . .
F8 Cr8 O29 C71 -39(2) . .
O31 Cr8 O29 C71 55(2) . .
F7 Cr8 O29 C71 -127(2) . .
O28 Cr8 O29 C71 -7(13) . .
O26 Cr8 O29 C71 142(3) . .
F8 Cr1 O30 C71 12(2) . .
O32 Cr1 O30 C71 -82(2) . .
O1 Cr1 O30 C71 -168(2) . .
F1 Cr1 O30 C71 100(2) . .
O3 Cr1 O30 C71 164(8) . .
F8 Cr8 O31 C76 2(2) . .
F7 Cr8 O31 C76 157(15) . .
O28 Cr8 O31 C76 90(2) . .
O26 Cr8 O31 C76 -177(2) . .
O29 Cr8 O31 C76 -87(2) . .
F8 Cr1 O32 C76 -38(2) . .
O30 Cr1 O32 C76 56(2) . .
O1 Cr1 O32 C76 144(2) . .
F1 Cr1 O32 C76 -161(10) . .
O3 Cr1 O32 C76 -127(2) . .
O36 Cu1 O33 C81 90.9(15) . .
O34 Cu1 O33 C81 18(4) 5_657 .
O35 Cu1 O33 C81 -78.6(15) . .
N1 Cu1 O33 C81 -171.5(14) . .
Cu1 Cu1 O33 C81 4.4(14) 5_657 .
O36 Cu1 O35 C86 5(5) . .
O34 Cu1 O35 C86 -84.5(17) 5_657 .
O33 Cu1 O35 C86 84.2(17) . .
N1 Cu1 O35 C86 178.0(17) . .
Cu1 Cu1 O35 C86 1.2(16) 5_657 .
O34 Cu1 O36 C86 85.6(18) 5_657 5_657
O33 Cu1 O36 C86 -83.6(18) . 5_657
O35 Cu1 O36 C86 -4(5) . 5_657
N1 Cu1 O36 C86 -177.2(18) . 5_657
Cu1 Cu1 O36 C86 -0.5(17) 5_657 5_657
Cr2 O2 C1 O1 -1(3) . .
Cr2 O2 C1 C2 172.2(10) . .
Cr1 O1 C1 O2 -29(3) . .
Cr1 O1 C1 C2 157.5(10) . .
O2 C1 C2 C4 9.7(18) . .
O1 C1 C2 C4 -176.5(14) . .
O2 C1 C2 C3 -111.4(15) . .
O1 C1 C2 C3 62.3(17) . .
O2 C1 C2 C5 129.5(15) . .
O1 C1 C2 C5 -56.7(16) . .
Cr1 O3 C6 O4 -21(3) . .
Cr1 O3 C6 C7 152.6(14) . .
Cr2 O4 C6 O3 -2(3) . .
Cr2 O4 C6 C7 -176.6(13) . .
O3 C6 C7 C10 -110(3) . .
O4 C6 C7 C10 65(2) . .
O3 C6 C7 C9 127(2) . .
O4 C6 C7 C9 -59(2) . .
O3 C6 C7 C8 8(3) . .
O4 C6 C7 C8 -177(2) . .
Cr3 O6 C11 O5 -16(4) . .
Cr3 O6 C11 C12 165.9(18) . .
Cr2 O5 C11 O6 0(4) . .
Cr2 O5 C11 C12 178.3(18) . .
O6 C11 C12 C155 144(3) . .
O5 C11 C12 C155 -34(4) . .
O6 C11 C12 C13 -2(4) . .
O5 C11 C12 C13 180(2) . .
O6 C11 C12 C15 -119(3) . .
O5 C11 C12 C15 63(3) . .
Cr2 O7 C16 O8 4(3) . .
Cr2 O7 C16 C17 -179.5(12) . .
Cr3 O8 C16 O7 -22(3) . .
Cr3 O8 C16 C17 162.0(12) . .
O7 C16 C17 C18 -68(2) . .
O8 C16 C17 C18 109(2) . .
O7 C16 C17 C19 52(2) . .
O8 C16 C17 C19 -130.9(17) . .
O7 C16 C17 C20 170.4(19) . .
O8 C16 C17 C20 -13(2) . .
Cr4 O10 C21 O9 10(3) . .
Cr4 O10 C21 C22 -162.6(13) . .
Cr3 O9 C21 O10 19(3) . .
Cr3 O9 C21 C22 -168.0(11) . .
O10 C21 C22 C24 117(2) . .
O9 C21 C22 C24 -56.1(19) . .
O10 C21 C22 C25 -120(2) . .
O9 C21 C22 C25 66.6(19) . .
O10 C21 C22 C23 -1(3) . .
O9 C21 C22 C23 -173.8(14) . .
Cr4 O12 C26 O11 15(3) . .
Cr4 O12 C26 C27 -155.6(15) . .
Cr3 O11 C26 O12 9(3) . .
Cr3 O11 C26 C27 179.7(14) . .
O12 C26 C27 C29 -136(3) . .
O11 C26 C27 C29 52(3) . .
O12 C26 C27 C28 104(3) . .
O11 C26 C27 C28 -68(3) . .
O12 C26 C27 C30 -15(3) . .
O11 C26 C27 C30 173.1(18) . .
Cr5 O14 C31 O13 1(4) . .
Cr5 O14 C31 C32 -179.3(14) . .
Cr4 O13 C31 O14 16(3) . .
Cr4 O13 C31 C32 -163.4(12) . .
O14 C31 C32 C34 50(2) . .
O13 C31 C32 C34 -131(2) . .
O14 C31 C32 C35 170.5(18) . .
O13 C31 C32 C35 -10(3) . .
O14 C31 C32 C33 -71(2) . .
O13 C31 C32 C33 109(2) . .
Cr4 O15 C36 O16 7(4) . .
Cr4 O15 C36 C37 -176.9(15) . .
Cr5 O16 C36 O15 12(4) . .
Cr5 O16 C36 C37 -164.2(14) . .
O15 C36 C37 C38 3(3) . .
O16 C36 C37 C38 179.4(19) . .
O15 C36 C37 C39 121(2) . .
O16 C36 C37 C39 -62(2) . .
O15 C36 C37 C40 -117(3) . .
O16 C36 C37 C40 60(2) . .
Cr5 O17 C41 O18 -32(4) . .
Cr5 O17 C41 C42 162.8(12) . .
Cr6 O18 C41 O17 -1(4) . .
Cr6 O18 C41 C42 164.8(13) . .
O17 C41 C42 C44 -106(3) . .
O18 C41 C42 C44 87(2) . .
O17 C41 C42 C43 134(2) . .
O18 C41 C42 C43 -33(3) . .
O17 C41 C42 C45 11(3) . .
O18 C41 C42 C45 -156(2) . .
Cr6 O20 C46 O19 -7(4) . .
Cr6 O20 C46 C47 170.5(14) . .
Cr5 O19 C46 O20 -21(3) . .
Cr5 O19 C46 C47 161.1(14) . .
O20 C46 C47 C48 174.4(18) . .
O19 C46 C47 C48 -8(3) . .
O20 C46 C47 C49 -66(2) . .
O19 C46 C47 C49 112(2) . .
O20 C46 C47 C50 52(2) . .
O19 C46 C47 C50 -130.4(19) . .
Cr6 O21 C51 O22 15(5) . .
Cr6 O21 C51 C52 -172.8(15) . .
Cr7 O22 C51 O21 -11(5) . .
Cr7 O22 C51 C52 175.5(13) . .
O21 C51 C52 C55 -38(3) . .
O22 C51 C52 C55 136(2) . .
O21 C51 C52 C53 80(3) . .
O22 C51 C52 C53 -107(2) . .
O21 C51 C52 C54 -167(3) . .
O22 C51 C52 C54 7(3) . .
Cr7 O24 C56 O23 -1(5) . .
Cr7 O24 C56 C57 175.3(18) . .
Cr6 O23 C56 O24 6(4) . .
Cr6 O23 C56 C57 -170.9(15) . .
O24 C56 C57 C58 153(3) . .
O23 C56 C57 C58 -31(3) . .
O24 C56 C57 C60 34(3) . .
O23 C56 C57 C60 -149(2) . .
O24 C56 C57 C59 -86(3) . .
O23 C56 C57 C59 90(3) . .
Cr7 O25 C61 O26 34(8) . .
Cr7 O25 C61 C62 -179(2) . .
Cr8 O26 C61 O25 -18(7) . .
Cr8 O26 C61 C62 -172.2(18) . .
O25 C61 C62 C65 6(5) . .
O26 C61 C62 C65 159(3) . .
O25 C61 C62 C63 122(5) . .
O26 C61 C62 C63 -85(3) . .
O25 C61 C62 C64 -116(5) . .
O26 C61 C62 C64 36(4) . .
Cr8 O28 C66 O27 15(5) . .
Cr8 O28 C66 C67 -155(2) . .
Cr7 O27 C66 O28 -4(5) . .
Cr7 O27 C66 C67 166.6(18) . .
O28 C66 C67 C69 -148(3) . .
O27 C66 C67 C69 41(3) . .
O28 C66 C67 C70 -27(4) . .
O27 C66 C67 C70 162(3) . .
O28 C66 C67 C68 92(3) . .
O27 C66 C67 C68 -79(3) . .
Cr8 O29 C71 O30 15(4) . .
Cr8 O29 C71 C72 -160.5(15) . .
Cr1 O30 C71 O29 4(4) . .
Cr1 O30 C71 C72 179.1(14) . .
O29 C71 C72 C75 112(2) . .
O30 C71 C72 C75 -63(3) . .
O29 C71 C72 C74 -9(3) . .
O30 C71 C72 C74 175.3(19) . .
O29 C71 C72 C73 -129(2) . .
O30 C71 C72 C73 55(2) . .
Cr1 O32 C76 O31 9(4) . .
Cr1 O32 C76 C77 -170.7(11) . .
Cr8 O31 C76 O32 15(4) . .
Cr8 O31 C76 C77 -166.1(12) . .
O32 C76 C77 C80 54(2) . .
O31 C76 C77 C80 -125(2) . .
O32 C76 C77 C78 178(2) . .
O31 C76 C77 C78 -1(2) . .
O32 C76 C77 C79 -64(2) . .
O31 C76 C77 C79 116.8(18) . .
O36 Cu1 N1 C95 -15.7(17) . .
O34 Cu1 N1 C95 73.4(17) 5_657 .
O33 Cu1 N1 C95 -104.8(17) . .
O35 Cu1 N1 C95 165.6(17) . .
Cu1 Cu1 N1 C95 -157(4) 5_657 .
O36 Cu1 N1 C91 164.5(19) . .
O34 Cu1 N1 C91 -106.3(19) 5_657 .
O33 Cu1 N1 C91 75.5(19) . .
O35 Cu1 N1 C91 -14.2(19) . .
Cu1 Cu1 N1 C91 23(6) 5_657 .
Cu1 O33 C81 O34 -5(3) . .
Cu1 O33 C81 C82 179.6(11) . .
Cu1 O34 C81 O33 1(3) 5_657 .
Cu1 O34 C81 C82 176.6(12) 5_657 .
O33 C81 C82 C85 -153(2) . .
O34 C81 C82 C85 31(3) . .
O33 C81 C82 C84 74(2) . .
O34 C81 C82 C84 -102(2) . .
O33 C81 C82 C83 -41(2) . .
O34 C81 C82 C83 142.5(18) . .
Cu1 O35 C86 O36 -1(3) . 5_657
Cu1 O35 C86 C87 175.9(12) . .
O36 C86 C87 C90 -139(2) 5_657 .
O35 C86 C87 C90 44(3) . .
O36 C86 C87 C89 93(3) 5_657 .
O35 C86 C87 C89 -84(2) . .
O36 C86 C87 C88 -22(3) 5_657 .
O35 C86 C87 C88 161.2(18) . .
C95 N1 C91 C92 10(4) . .
Cu1 N1 C91 C92 -170(2) . .
N1 C91 C92 C93 -12(6) . .
C91 C92 C93 C94 6(7) . .
C91 C92 C93 C96 165(3) . .
C92 C93 C94 C95 1(8) . .
C96 C93 C94 C95 -158(3) . .
C91 N1 C95 C94 -2(4) . .
Cu1 N1 C95 C94 178(3) . .
C93 C94 C95 N1 -3(7) . .
C92 C93 C96 C97 108(4) . .
C94 C93 C96 C97 -92(5) . .
C93 C96 C97 N2 -175.5(16) . .
C98 N2 C97 C96 -68(3) . .
C97 N2 C98 C99 -157(2) . .
N2 C98 C99 C100 -64(3) . .
N2 C98 C99 C104 123(2) . .
C104 C99 C100 C101 0.0 . .
C98 C99 C100 C101 -173(2) . .
C99 C100 C101 C102 0.0 . .
C100 C101 C102 C103 0.0 . .
C100 C101 C102 S1 -179.9(19) . .
C108 S1 C102 C103 -30(6) . .
C108 S1 C102 C101 150(5) . .
C101 C102 C103 C104 0.0 . .
S1 C102 C103 C104 180(2) . .
C102 C103 C104 C99 0.0 . .
C100 C99 C104 C103 0.0 . .
C98 C99 C104 C103 173(2) . .
C205 C200 C201 C202 0.0 . .
C206 C200 C201 C202 170(2) . .
C200 C201 C202 C203 0.0 . .
C201 C202 C203 C204 0.0 . .
C202 C203 C204 C205 0.0 . .
C203 C204 C205 C200 0.0 . .
C201 C200 C205 C204 0.0 . .
C206 C200 C205 C204 -170(2) . .
C212 C207 C208 C209 0.0 . .
C207 C208 C209 C210 0.0 . .
C208 C209 C210 C211 0.0 . .
C209 C210 C211 C212 0.0 . .
C210 C211 C212 C207 0.0 . .
C210 C211 C212 C213 166(2) . .
C208 C207 C212 C211 0.0 . .
C208 C207 C212 C213 -166(2) . .
